data_4301701
loop_
_publ_author_name
'Masataka Oishi'
'Hiroharu Suzuki'

_publ_section_title
;
Zirconocene-Iridium Hydrido Complexes: Arene Carbon-Hydrogen Bond
Activation and Formation of a Planar Square Zr2Ir2 Complex
;
_journal_name_full 'Inorganic Chemistry'
_journal_page_first 2349
_journal_page_last 2351
_journal_paper_doi 10.1021/ic8020113
_journal_volume 48
_journal_year 2009
_chemical_formula_sum 'C52 H68 Ir2 Zr2'
_chemical_formula_weight 1259.90
_chemical_name_systematic
; 
 ? 
;
_space_group_IT_number 19
_symmetry_cell_setting orthorhombic
_symmetry_space_group_name_Hall 'P 2ac 2ab'
_symmetry_space_group_name_H-M 'P 21 21 21'
_atom_sites_solution_hydrogens geom
_atom_sites_solution_primary direct
_atom_sites_solution_secondary difmap
_audit_creation_method SHELXL-97
_cell_angle_alpha 90.00
_cell_angle_beta 90.00
_cell_angle_gamma 90.00
_cell_formula_units_Z 4
_cell_length_a 8.5007(5)
_cell_length_b 17.2608(8)
_cell_length_c 30.8408(17)
_cell_measurement_reflns_used 42665
_cell_measurement_temperature 233(2)
_cell_measurement_theta_max 27.87
_cell_measurement_theta_min 3.08
_cell_volume 4525.2(4)
_computing_cell_refinement 'PROCESS-AUTO (T.Higashi, 1998)'
_computing_data_collection 'PROCESS-AUTO (T.Higashi, 1998)'
_computing_data_reduction 'PROCESS-AUTO (T.Higashi, 1998)'
_computing_molecular_graphics 'ORTEX (P.McArdle, 1995)'
_computing_publication_material SHELXL-97
_computing_structure_refinement 'SHELXL-97 (Sheldrick, 1997)'
_computing_structure_solution 'SHELXS-97 (Sheldrick, 1990)'
_diffrn_ambient_temperature 233(2)
_diffrn_detector_area_resol_mean 100
_diffrn_measured_fraction_theta_full 0.995
_diffrn_measured_fraction_theta_max 0.995
_diffrn_measurement_device_type 'Rigaku R-AXIS RAPID Imaging Plate'
_diffrn_measurement_method 'oscillation photograph'
_diffrn_radiation_monochromator graphite
_diffrn_radiation_source 'Rigaku Rotating Anode ultraX18'
_diffrn_radiation_type MoK\a
_diffrn_radiation_wavelength 0.71069
_diffrn_reflns_av_R_equivalents 0.0547
_diffrn_reflns_av_sigmaI/netI 0.0474
_diffrn_reflns_limit_h_max 11
_diffrn_reflns_limit_h_min -11
_diffrn_reflns_limit_k_max 22
_diffrn_reflns_limit_k_min -19
_diffrn_reflns_limit_l_max 40
_diffrn_reflns_limit_l_min -40
_diffrn_reflns_number 42665
_diffrn_reflns_theta_full 27.87
_diffrn_reflns_theta_max 27.87
_diffrn_reflns_theta_min 3.08
_exptl_absorpt_coefficient_mu 6.345
_exptl_absorpt_correction_T_max 1.0000
_exptl_absorpt_correction_T_min 0.5305
_exptl_absorpt_correction_type numerical
_exptl_absorpt_process_details 'NUMABS (T.Higashi, 1999)'
_exptl_crystal_colour red
_exptl_crystal_density_diffrn 1.849
_exptl_crystal_density_meas ?
_exptl_crystal_density_method .
_exptl_crystal_description block
_exptl_crystal_F_000 2456
_exptl_crystal_size_max 0.180
_exptl_crystal_size_mid 0.100
_exptl_crystal_size_min 0.060
_refine_diff_density_max 1.480
_refine_diff_density_min -1.903
_refine_diff_density_rms 0.142
_refine_ls_abs_structure_details 'Flack H D (1983), Acta Cryst. A39, 876-881'
_refine_ls_abs_structure_Flack 0.552(8)
_refine_ls_extinction_method none
_refine_ls_goodness_of_fit_ref 1.052
_refine_ls_hydrogen_treatment constr
_refine_ls_matrix_type full
_refine_ls_number_parameters 505
_refine_ls_number_reflns 10744
_refine_ls_number_restraints 0
_refine_ls_restrained_S_all 1.052
_refine_ls_R_factor_all 0.0489
_refine_ls_R_factor_gt 0.0418
_refine_ls_shift/su_max 0.003
_refine_ls_shift/su_mean 0.000
_refine_ls_structure_factor_coef Fsqd
_refine_ls_weighting_details 'calc w=1/[\s^2^(Fo^2^)+(0.0547P)^2^+22.2993P] where P=(Fo^2^+2Fc^2^)/3'
_refine_ls_weighting_scheme calc
_refine_ls_wR_factor_gt 0.1045
_refine_ls_wR_factor_ref 0.1111
_reflns_number_gt 9489
_reflns_number_total 6026
_reflns_threshold_expression >2sigma(I)
_cod_data_source_file ic8020113_si_003_6.cif
_cod_data_source_block 2c
_cod_depositor_comments
;
The following automatic conversions were performed:
'_symmetry_cell_setting' value 'Orthorhombic' changed to 'orthorhombic'
according to '/home/saulius/struct/CIF-dictionaries/cif_core.dic'
dictionary named 'cif_core.dic' version 2.4.1 from 2010-06-29.

Automatic conversion script
Id: cif_fix_enum 1527 2010-12-29 10:47:43Z saulius 
;
_cod_database_code 4301701

loop_
_symmetry_equiv_pos_as_xyz
'x, y, z'
'-x+1/2, -y, z+1/2'
'-x, y+1/2, -z+1/2'
'x+1/2, -y+1/2, -z'

loop_
_atom_site_label
_atom_site_type_symbol
_atom_site_fract_x
_atom_site_fract_y
_atom_site_fract_z
_atom_site_U_iso_or_equiv
_atom_site_adp_type
_atom_site_occupancy
_atom_site_symmetry_multiplicity
_atom_site_calc_flag
_atom_site_refinement_flags
_atom_site_disorder_assembly
_atom_site_disorder_group
Ir1 Ir 0.65895(3) 1.124808(16) 0.874488(10) 0.02515(8) Uani 1 1 d . . .
Ir2 Ir 0.74302(4) 0.881457(16) 0.875711(10) 0.02428(8) Uani 1 1 d . . .
Zr1 Zr 0.68043(9) 1.00286(5) 0.93305(3) 0.02444(17) Uani 1 1 d . . .
Zr2 Zr 0.74759(13) 1.00583(4) 0.81875(2) 0.02514(15) Uani 1 1 d . . .
C1 C 0.6712(14) 1.2417(6) 0.8362(3) 0.039(2) Uani 1 1 d . . .
C2 C 0.5081(12) 1.2247(5) 0.8478(3) 0.036(2) Uani 1 1 d . . .
C3 C 0.5014(15) 1.2251(5) 0.8944(4) 0.049(3) Uani 1 1 d . . .
C4 C 0.6463(17) 1.2407(6) 0.9109(4) 0.050(3) Uani 1 1 d . . .
C5 C 0.7537(14) 1.2491(5) 0.8758(4) 0.052(3) Uani 1 1 d . . .
C6 C 0.728(2) 1.2637(7) 0.7918(4) 0.069(4) Uani 1 1 d . . .
H6A H 0.6879 1.2272 0.7707 0.104 Uiso 1 1 calc R . .
H6B H 0.8425 1.2626 0.7913 0.104 Uiso 1 1 calc R . .
H6C H 0.6920 1.3154 0.7848 0.104 Uiso 1 1 calc R . .
C7 C 0.3747(13) 1.2209(6) 0.8162(4) 0.054(3) Uani 1 1 d . . .
H7A H 0.4107 1.1973 0.7894 0.080 Uiso 1 1 calc R . .
H7B H 0.3367 1.2728 0.8103 0.080 Uiso 1 1 calc R . .
H7C H 0.2902 1.1900 0.8284 0.080 Uiso 1 1 calc R . .
C8 C 0.3427(18) 1.2240(7) 0.9179(4) 0.069(4) Uani 1 1 d . . .
H8A H 0.2878 1.1762 0.9111 0.104 Uiso 1 1 calc R . .
H8B H 0.2800 1.2678 0.9085 0.104 Uiso 1 1 calc R . .
H8C H 0.3598 1.2271 0.9489 0.104 Uiso 1 1 calc R . .
C9 C 0.685(2) 1.2626(7) 0.9569(4) 0.094(7) Uani 1 1 d . . .
H9A H 0.7932 1.2487 0.9632 0.141 Uiso 1 1 calc R . .
H9B H 0.6155 1.2352 0.9766 0.141 Uiso 1 1 calc R . .
H9C H 0.6713 1.3180 0.9606 0.141 Uiso 1 1 calc R . .
C10 C 0.9264(14) 1.2721(6) 0.8775(6) 0.086(5) Uani 1 1 d . . .
H10A H 0.9691 1.2595 0.9058 0.129 Uiso 1 1 calc R . .
H10B H 0.9362 1.3273 0.8724 0.129 Uiso 1 1 calc R . .
H10C H 0.9841 1.2440 0.8553 0.129 Uiso 1 1 calc R . .
C11 C 0.6605(14) 0.7633(5) 0.8498(3) 0.041(2) Uani 1 1 d . . .
C12 C 0.8215(13) 0.7702(6) 0.8380(3) 0.038(2) Uani 1 1 d . . .
C13 C 0.9106(12) 0.7783(5) 0.8769(5) 0.048(2) Uani 1 1 d . . .
C14 C 0.8080(15) 0.7698(6) 0.9126(3) 0.044(3) Uani 1 1 d . . .
C15 C 0.6564(13) 0.7610(5) 0.8957(3) 0.039(2) Uani 1 1 d . . .
C16 C 0.5262(15) 0.7434(7) 0.8202(4) 0.061(3) Uani 1 1 d . . .
H16A H 0.5447 0.7659 0.7918 0.091 Uiso 1 1 calc R . .
H16B H 0.4291 0.7639 0.8321 0.091 Uiso 1 1 calc R . .
H16C H 0.5180 0.6875 0.8175 0.091 Uiso 1 1 calc R . .
C17 C 0.8860(18) 0.7560(7) 0.7933(4) 0.065(4) Uani 1 1 d . . .
H17A H 0.9904 0.7783 0.7911 0.098 Uiso 1 1 calc R . .
H17B H 0.8175 0.7799 0.7719 0.098 Uiso 1 1 calc R . .
H17C H 0.8917 0.7007 0.7879 0.098 Uiso 1 1 calc R . .
C18 C 1.0875(13) 0.7836(7) 0.8791(7) 0.090(5) Uani 1 1 d . . .
H18A H 1.1259 0.8147 0.8552 0.135 Uiso 1 1 calc R . .
H18B H 1.1323 0.7320 0.8774 0.135 Uiso 1 1 calc R . .
H18C H 1.1182 0.8075 0.9063 0.135 Uiso 1 1 calc R . .
C19 C 0.852(2) 0.7571(7) 0.9592(4) 0.082(5) Uani 1 1 d . . .
H19A H 0.9596 0.7742 0.9639 0.123 Uiso 1 1 calc R . .
H19B H 0.8437 0.7025 0.9662 0.123 Uiso 1 1 calc R . .
H19C H 0.7820 0.7865 0.9778 0.123 Uiso 1 1 calc R . .
C20 C 0.5087(15) 0.7384(6) 0.9209(4) 0.060(3) Uani 1 1 d . . .
H20A H 0.4188 0.7659 0.9092 0.090 Uiso 1 1 calc R . .
H20B H 0.5220 0.7519 0.9512 0.090 Uiso 1 1 calc R . .
H20C H 0.4915 0.6830 0.9184 0.090 Uiso 1 1 calc R . .
C21 C 0.6419(15) 0.9947(6) 1.0359(3) 0.046(2) Uani 1 1 d . . .
C22 C 0.607(2) 1.0641(7) 1.0660(4) 0.068(4) Uani 1 1 d . . .
H22A H 0.6858 1.0662 1.0888 0.103 Uiso 1 1 calc R . .
H22B H 0.5038 1.0581 1.0787 0.103 Uiso 1 1 calc R . .
H22C H 0.6107 1.1117 1.0493 0.103 Uiso 1 1 calc R . .
C23 C 0.661(2) 0.9200(7) 1.0631(4) 0.070(4) Uani 1 1 d . . .
H23A H 0.7470 0.9264 1.0834 0.105 Uiso 1 1 calc R . .
H23B H 0.6825 0.8767 1.0440 0.105 Uiso 1 1 calc R . .
H23C H 0.5643 0.9102 1.0790 0.105 Uiso 1 1 calc R . .
C24 C 0.5194(13) 0.9856(5) 1.0010(3) 0.040(2) Uani 1 1 d . . .
C25 C 0.4484(13) 1.0478(6) 0.9777(3) 0.044(2) Uani 1 1 d . . .
H25 H 0.4487 1.1001 0.9862 0.04(3) Uiso 1 1 calc R . .
C26 C 0.3778(11) 1.0181(6) 0.9399(3) 0.041(2) Uani 1 1 d . . .
H26 H 0.3217 1.0467 0.9191 0.04(3) Uiso 1 1 calc R . .
C27 C 0.4056(11) 0.9394(6) 0.9389(3) 0.043(2) Uani 1 1 d . . .
H27 H 0.3713 0.9051 0.9172 0.05(3) Uiso 1 1 calc R . .
C28 C 0.4938(12) 0.9190(6) 0.9757(3) 0.039(2) Uani 1 1 d . . .
H28 H 0.5298 0.8689 0.9824 0.07(4) Uiso 1 1 calc R . .
C29 C 0.7887(11) 1.0104(6) 1.0088(3) 0.039(2) Uani 1 1 d . . .
C30 C 0.8789(12) 0.9534(6) 0.9883(3) 0.040(2) Uani 1 1 d . . .
H30 H 0.8746 0.9000 0.9941 0.04(3) Uiso 1 1 calc R . .
C31 C 0.9789(12) 0.9898(6) 0.9571(3) 0.047(2) Uani 1 1 d . . .
H31 H 1.0520 0.9649 0.9389 0.05(3) Uiso 1 1 calc R . .
C32 C 0.9479(14) 1.0683(7) 0.9585(4) 0.052(3) Uani 1 1 d . . .
H32 H 0.9986 1.1065 0.9419 0.13(6) Uiso 1 1 calc R . .
C33 C 0.8272(13) 1.0816(6) 0.9892(3) 0.040(2) Uani 1 1 d . . .
H33 H 0.7807 1.1297 0.9954 0.07(4) Uiso 1 1 calc R . .
C34 C 0.8306(15) 1.0084(6) 0.7180(3) 0.047(3) Uani 1 1 d . . .
C35 C 0.8284(18) 1.0790(8) 0.6878(4) 0.063(3) Uani 1 1 d . . .
H35A H 0.9293 1.0837 0.6734 0.095 Uiso 1 1 calc R . .
H35B H 0.8083 1.1254 0.7047 0.095 Uiso 1 1 calc R . .
H35C H 0.7461 1.0726 0.6663 0.095 Uiso 1 1 calc R . .
C36 C 0.8782(19) 0.9358(7) 0.6916(4) 0.067(4) Uani 1 1 d . . .
H36A H 0.9801 0.9442 0.6783 0.100 Uiso 1 1 calc R . .
H36B H 0.8003 0.9262 0.6693 0.100 Uiso 1 1 calc R . .
H36C H 0.8838 0.8913 0.7108 0.100 Uiso 1 1 calc R . .
C37 C 0.6716(13) 0.9961(6) 0.7400(3) 0.040(2) Uani 1 1 d . . .
C38 C 0.6218(12) 0.9263(5) 0.7593(3) 0.036(2) Uani 1 1 d . . .
H38 H 0.6677 0.8773 0.7550 0.04(3) Uiso 1 1 calc R . .
C39 C 0.4883(14) 0.9428(6) 0.7866(3) 0.040(2) Uani 1 1 d . . .
H39 H 0.4284 0.9066 0.8023 0.04(3) Uiso 1 1 calc R . .
C40 C 0.4648(13) 1.0235(6) 0.7851(3) 0.041(2) Uani 1 1 d . . .
H40 H 0.3864 1.0509 0.8001 0.04(3) Uiso 1 1 calc R . .
C41 C 0.5771(13) 1.0559(5) 0.7576(3) 0.038(2) Uani 1 1 d . . .
H41 H 0.5882 1.1091 0.7517 0.07(4) Uiso 1 1 calc R . .
C42 C 0.9410(12) 1.0197(6) 0.7563(3) 0.040(2) Uani 1 1 d . . .
C43 C 0.9535(14) 1.0899(6) 0.7814(3) 0.044(2) Uani 1 1 d . . .
H43 H 0.9170 1.1391 0.7731 0.03(2) Uiso 1 1 calc R . .
C44 C 1.0296(13) 1.0719(6) 0.8203(3) 0.046(2) Uani 1 1 d . . .
H44 H 1.0572 1.1078 0.8419 0.06(3) Uiso 1 1 calc R . .
C45 C 1.0583(11) 0.9920(6) 0.8222(3) 0.045(2) Uani 1 1 d . . .
H45 H 1.1059 0.9652 0.8453 0.08(4) Uiso 1 1 calc R . .
C46 C 1.0024(12) 0.9592(6) 0.7829(3) 0.039(2) Uani 1 1 d . . .
H46 H 1.0053 0.9063 0.7756 0.05(3) Uiso 1 1 calc R . .
C47 C 0.389(2) 0.9669(10) 0.6597(6) 0.089(5) Uiso 1 1 d . . .
C48 C 0.297(2) 1.0325(11) 0.6607(6) 0.094(6) Uiso 1 1 d . . .
C49 C 0.253(2) 1.0679(8) 0.6234(5) 0.077(4) Uiso 1 1 d . . .
C50 C 0.299(2) 1.0398(10) 0.5842(6) 0.083(5) Uiso 1 1 d . . .
C51 C 0.386(3) 0.9734(11) 0.5815(6) 0.096(5) Uiso 1 1 d . . .
C52 C 0.435(2) 0.9367(9) 0.6202(6) 0.093(5) Uiso 1 1 d . . .

loop_
_atom_site_aniso_label
_atom_site_aniso_U_11
_atom_site_aniso_U_22
_atom_site_aniso_U_33
_atom_site_aniso_U_23
_atom_site_aniso_U_13
_atom_site_aniso_U_12
Ir1 0.02749(15) 0.02227(14) 0.02569(14) -0.00045(12) -0.00056(13) -0.00074(12)
Ir2 0.02641(14) 0.02282(14) 0.02361(13) -0.00008(12) 0.00147(15) 0.00036(14)
Zr1 0.0249(4) 0.0276(4) 0.0208(4) -0.0003(3) 0.0015(3) -0.0021(3)
Zr2 0.0282(4) 0.0270(4) 0.0203(3) 0.0000(3) 0.0030(4) -0.0030(4)
C1 0.046(5) 0.029(5) 0.041(5) 0.008(4) 0.007(5) -0.002(5)
C2 0.040(5) 0.022(4) 0.047(5) 0.005(3) -0.004(4) 0.003(3)
C3 0.072(8) 0.023(5) 0.053(6) 0.008(4) 0.017(6) 0.018(5)
C4 0.077(8) 0.025(5) 0.047(6) -0.006(4) -0.015(6) 0.007(5)
C5 0.052(5) 0.020(4) 0.085(8) -0.005(5) -0.013(8) -0.010(5)
C6 0.102(11) 0.032(6) 0.074(9) 0.013(5) 0.031(8) 0.000(7)
C7 0.041(6) 0.047(6) 0.073(8) 0.008(5) -0.018(6) 0.008(5)
C8 0.079(9) 0.060(8) 0.069(8) 0.016(6) 0.033(7) 0.039(7)
C9 0.179(19) 0.045(7) 0.058(8) -0.026(6) -0.050(10) 0.023(9)
C10 0.047(7) 0.040(6) 0.170(15) 0.008(8) -0.028(10) -0.015(5)
C11 0.045(6) 0.026(5) 0.052(6) -0.008(4) 0.006(5) -0.001(5)
C12 0.036(5) 0.036(5) 0.043(6) -0.006(4) 0.001(4) 0.000(4)
C13 0.037(5) 0.021(4) 0.086(7) -0.005(5) -0.006(6) 0.003(3)
C14 0.074(8) 0.023(5) 0.035(5) 0.010(4) -0.008(5) 0.014(4)
C15 0.046(6) 0.022(4) 0.050(6) -0.001(4) -0.001(5) 0.007(4)
C16 0.052(7) 0.045(6) 0.085(8) -0.012(6) -0.025(6) 0.003(5)
C17 0.095(10) 0.049(7) 0.052(7) -0.004(5) 0.027(7) 0.016(7)
C18 0.027(6) 0.052(7) 0.192(17) 0.004(10) -0.022(9) 0.004(5)
C19 0.145(14) 0.043(7) 0.058(7) -0.006(5) -0.050(9) 0.037(9)
C20 0.058(7) 0.038(6) 0.084(8) -0.001(5) 0.028(6) -0.015(5)
C21 0.066(7) 0.046(6) 0.025(4) -0.002(4) 0.004(5) 0.004(5)
C22 0.107(12) 0.057(7) 0.041(6) -0.013(5) 0.016(7) 0.012(7)
C23 0.108(11) 0.066(8) 0.036(6) 0.017(5) 0.011(7) 0.003(8)
C24 0.054(6) 0.032(5) 0.033(4) 0.002(3) 0.020(4) 0.002(4)
C25 0.036(5) 0.043(5) 0.052(6) -0.001(4) 0.021(5) 0.000(4)
C26 0.019(4) 0.052(6) 0.053(6) 0.006(4) 0.005(4) -0.007(4)
C27 0.029(5) 0.047(6) 0.053(6) -0.006(4) 0.013(4) -0.012(4)
C28 0.039(5) 0.042(5) 0.036(5) 0.000(4) 0.018(4) -0.008(4)
C29 0.055(7) 0.035(5) 0.026(4) -0.003(4) -0.007(4) -0.002(4)
C30 0.037(5) 0.045(5) 0.037(5) -0.003(4) -0.014(4) 0.003(4)
C31 0.034(5) 0.057(6) 0.049(6) -0.010(5) -0.007(5) 0.002(5)
C32 0.047(6) 0.061(7) 0.047(6) 0.003(5) -0.013(5) -0.019(5)
C33 0.041(5) 0.041(5) 0.037(5) -0.005(4) -0.014(4) -0.004(4)
C34 0.068(7) 0.047(6) 0.026(5) 0.001(4) 0.015(5) -0.003(6)
C35 0.078(9) 0.076(8) 0.036(6) 0.020(5) 0.009(6) -0.009(7)
C36 0.077(9) 0.079(9) 0.044(6) -0.026(6) 0.015(6) -0.004(7)
C37 0.058(6) 0.040(5) 0.021(4) -0.004(3) -0.004(4) 0.001(5)
C38 0.052(6) 0.031(5) 0.027(4) -0.004(3) -0.006(4) -0.002(4)
C39 0.050(6) 0.040(5) 0.029(4) 0.001(4) -0.004(4) -0.008(4)
C40 0.045(6) 0.050(6) 0.028(4) -0.001(4) -0.001(4) -0.004(4)
C41 0.055(6) 0.033(5) 0.024(4) 0.005(3) -0.004(4) -0.002(4)
C42 0.042(5) 0.048(5) 0.031(4) -0.002(4) 0.018(4) -0.011(4)
C43 0.055(7) 0.035(5) 0.043(5) -0.002(4) 0.023(5) -0.010(5)
C44 0.044(6) 0.051(6) 0.044(5) -0.013(4) 0.017(5) -0.015(5)
C45 0.027(5) 0.064(6) 0.044(5) 0.007(5) 0.008(4) 0.003(5)
C46 0.035(5) 0.037(5) 0.046(5) 0.002(4) 0.015(4) -0.001(4)

loop_
_atom_type_symbol
_atom_type_description
_atom_type_scat_dispersion_real
_atom_type_scat_dispersion_imag
_atom_type_scat_source
C C 0.0033 0.0016 'International Tables Vol C Tables 4.2.6.8 and 6.1.1.4'
H H 0.0000 0.0000 'International Tables Vol C Tables 4.2.6.8 and 6.1.1.4'
Ir Ir -1.4442 7.9887 'International Tables Vol C Tables 4.2.6.8 and 6.1.1.4'
Zr Zr -2.9673 0.5597 'International Tables Vol C Tables 4.2.6.8 and 6.1.1.4'

loop_
_geom_angle_atom_site_label_1
_geom_angle_atom_site_label_2
_geom_angle_atom_site_label_3
_geom_angle
_geom_angle_site_symmetry_1
_geom_angle_site_symmetry_3
_geom_angle_publ_flag
C3 Ir1 C5 59.3(4) . . ?
C3 Ir1 C4 34.6(5) . . ?
C5 Ir1 C4 36.2(4) . . ?
C3 Ir1 C2 36.7(3) . . ?
C5 Ir1 C2 60.1(4) . . ?
C4 Ir1 C2 59.8(4) . . ?
C3 Ir1 C1 60.4(4) . . ?
C5 Ir1 C1 35.6(4) . . ?
C4 Ir1 C1 59.9(4) . . ?
C2 Ir1 C1 36.7(4) . . ?
C3 Ir1 Zr1 116.1(3) . . ?
C5 Ir1 Zr1 132.4(3) . . ?
C4 Ir1 Zr1 110.2(3) . . ?
C2 Ir1 Zr1 146.8(3) . . ?
C1 Ir1 Zr1 168.0(3) . . ?
C3 Ir1 Zr2 152.7(3) . . ?
C5 Ir1 Zr2 127.4(3) . . ?
C4 Ir1 Zr2 163.3(4) . . ?
C2 Ir1 Zr2 118.9(2) . . ?
C1 Ir1 Zr2 108.2(3) . . ?
Zr1 Ir1 Zr2 79.91(2) . . ?
C13 Ir2 C15 59.2(4) . . ?
C13 Ir2 C11 60.2(4) . . ?
C15 Ir2 C11 36.0(3) . . ?
C13 Ir2 C14 35.9(4) . . ?
C15 Ir2 C14 35.4(4) . . ?
C11 Ir2 C14 60.2(4) . . ?
C13 Ir2 C12 35.9(4) . . ?
C15 Ir2 C12 58.7(4) . . ?
C11 Ir2 C12 35.6(4) . . ?
C14 Ir2 C12 59.5(3) . . ?
C13 Ir2 Zr2 127.3(3) . . ?
C15 Ir2 Zr2 151.4(3) . . ?
C11 Ir2 Zr2 118.1(3) . . ?
C14 Ir2 Zr2 163.0(3) . . ?
C12 Ir2 Zr2 108.4(3) . . ?
C13 Ir2 Zr1 134.0(3) . . ?
C15 Ir2 Zr1 116.7(3) . . ?
C11 Ir2 Zr1 145.8(3) . . ?
C14 Ir2 Zr1 111.1(3) . . ?
C12 Ir2 Zr1 169.7(3) . . ?
Zr2 Ir2 Zr1 79.81(2) . . ?
C29 Zr1 C28 77.0(3) . . ?
C29 Zr1 C24 55.4(3) . . ?
C28 Zr1 C24 32.4(3) . . ?
C29 Zr1 C25 76.3(3) . . ?
C28 Zr1 C25 53.1(3) . . ?
C24 Zr1 C25 32.8(3) . . ?
C29 Zr1 C33 32.4(3) . . ?
C28 Zr1 C33 105.1(3) . . ?
C24 Zr1 C33 76.2(3) . . ?
C25 Zr1 C33 81.2(4) . . ?
C29 Zr1 C30 32.1(3) . . ?
C28 Zr1 C30 82.8(4) . . ?
C24 Zr1 C30 76.3(3) . . ?
C25 Zr1 C30 104.8(3) . . ?
C33 Zr1 C30 52.8(3) . . ?
C29 Zr1 C27 106.7(3) . . ?
C28 Zr1 C27 31.9(3) . . ?
C24 Zr1 C27 53.2(3) . . ?
C25 Zr1 C27 52.2(3) . . ?
C33 Zr1 C27 128.7(3) . . ?
C30 Zr1 C27 114.2(3) . . ?
C29 Zr1 C26 106.4(3) . . ?
C28 Zr1 C26 52.5(3) . . ?
C24 Zr1 C26 53.5(3) . . ?
C25 Zr1 C26 31.8(3) . . ?
C33 Zr1 C26 112.2(4) . . ?
C30 Zr1 C26 129.5(3) . . ?
C27 Zr1 C26 30.9(3) . . ?
C29 Zr1 C31 52.7(3) . . ?
C28 Zr1 C31 114.1(4) . . ?
C24 Zr1 C31 106.1(3) . . ?
C25 Zr1 C31 128.3(4) . . ?
C33 Zr1 C31 51.9(3) . . ?
C30 Zr1 C31 31.9(3) . . ?
C27 Zr1 C31 143.9(3) . . ?
C26 Zr1 C31 159.1(3) . . ?
C29 Zr1 C32 52.4(3) . . ?
C28 Zr1 C32 128.9(3) . . ?
C24 Zr1 C32 105.6(4) . . ?
C25 Zr1 C32 112.1(4) . . ?
C33 Zr1 C32 31.5(4) . . ?
C30 Zr1 C32 51.5(3) . . ?
C27 Zr1 C32 158.7(3) . . ?
C26 Zr1 C32 141.4(4) . . ?
C31 Zr1 C32 30.1(4) . . ?
C29 Zr1 Ir1 126.1(2) . . ?
C28 Zr1 Ir1 137.2(3) . . ?
C24 Zr1 Ir1 126.4(2) . . ?
C25 Zr1 Ir1 94.0(2) . . ?
C33 Zr1 Ir1 94.0(2) . . ?
C30 Zr1 Ir1 137.1(2) . . ?
C27 Zr1 Ir1 107.9(2) . . ?
C26 Zr1 Ir1 84.9(2) . . ?
C31 Zr1 Ir1 108.0(2) . . ?
C32 Zr1 Ir1 85.8(2) . . ?
C29 Zr1 Ir2 123.9(2) . . ?
C28 Zr1 Ir2 91.1(2) . . ?
C24 Zr1 Ir2 122.8(2) . . ?
C25 Zr1 Ir2 136.4(3) . . ?
C33 Zr1 Ir2 137.9(3) . . ?
C30 Zr1 Ir2 92.6(2) . . ?
C27 Zr1 Ir2 84.2(2) . . ?
C26 Zr1 Ir2 108.5(2) . . ?
C31 Zr1 Ir2 86.0(2) . . ?
C32 Zr1 Ir2 110.1(3) . . ?
Ir1 Zr1 Ir2 99.75(3) . . ?
C37 Zr2 C38 32.4(3) . . ?
C37 Zr2 C41 32.6(3) . . ?
C38 Zr2 C41 53.3(3) . . ?
C37 Zr2 C42 56.1(3) . . ?
C38 Zr2 C42 77.0(3) . . ?
C41 Zr2 C42 77.0(3) . . ?
C37 Zr2 C43 77.2(4) . . ?
C38 Zr2 C43 105.8(3) . . ?
C41 Zr2 C43 82.1(4) . . ?
C42 Zr2 C43 32.9(3) . . ?
C37 Zr2 C46 77.3(3) . . ?
C38 Zr2 C46 82.8(3) . . ?
C41 Zr2 C46 105.7(3) . . ?
C42 Zr2 C46 32.5(3) . . ?
C43 Zr2 C46 53.4(3) . . ?
C37 Zr2 C40 52.7(3) . . ?
C38 Zr2 C40 52.5(3) . . ?
C41 Zr2 C40 31.2(3) . . ?
C42 Zr2 C40 106.3(3) . . ?
C43 Zr2 C40 112.5(3) . . ?
C46 Zr2 C40 129.6(3) . . ?
C37 Zr2 C39 53.0(3) . . ?
C38 Zr2 C39 32.2(3) . . ?
C41 Zr2 C39 52.0(3) . . ?
C42 Zr2 C39 107.0(3) . . ?
C43 Zr2 C39 129.5(3) . . ?
C46 Zr2 C39 114.4(3) . . ?
C40 Zr2 C39 30.9(3) . . ?
C37 Zr2 C45 106.8(3) . . ?
C38 Zr2 C45 113.7(3) . . ?
C41 Zr2 C45 129.1(3) . . ?
C42 Zr2 C45 52.8(3) . . ?
C43 Zr2 C45 52.1(4) . . ?
C46 Zr2 C45 31.5(3) . . ?
C40 Zr2 C45 159.0(3) . . ?
C39 Zr2 C45 143.7(3) . . ?
C37 Zr2 C44 106.1(3) . . ?
C38 Zr2 C44 128.9(3) . . ?
C41 Zr2 C44 112.6(3) . . ?
C42 Zr2 C44 52.4(3) . . ?
C43 Zr2 C44 31.1(3) . . ?
C46 Zr2 C44 51.6(3) . . ?
C40 Zr2 C44 141.3(3) . . ?
C39 Zr2 C44 159.0(3) . . ?
C45 Zr2 C44 30.6(3) . . ?
C37 Zr2 Ir2 123.8(2) . . ?
C38 Zr2 Ir2 91.9(2) . . ?
C41 Zr2 Ir2 136.7(2) . . ?
C42 Zr2 Ir2 124.1(2) . . ?
C43 Zr2 Ir2 137.4(3) . . ?
C46 Zr2 Ir2 92.4(2) . . ?
C40 Zr2 Ir2 109.0(2) . . ?
C39 Zr2 Ir2 84.7(2) . . ?
C45 Zr2 Ir2 85.4(2) . . ?
C44 Zr2 Ir2 109.5(2) . . ?
C37 Zr2 Ir1 125.1(2) . . ?
C38 Zr2 Ir1 137.3(2) . . ?
C41 Zr2 Ir1 93.0(2) . . ?
C42 Zr2 Ir1 125.0(2) . . ?
C43 Zr2 Ir1 92.6(2) . . ?
C46 Zr2 Ir1 136.7(2) . . ?
C40 Zr2 Ir1 84.9(2) . . ?
C39 Zr2 Ir1 108.0(2) . . ?
C45 Zr2 Ir1 108.1(2) . . ?
C44 Zr2 Ir1 85.2(2) . . ?
Ir2 Zr2 Ir1 100.14(3) . . ?
C5 C1 C2 106.1(9) . . ?
C5 C1 C6 127.1(12) . . ?
C2 C1 C6 125.5(11) . . ?
C5 C1 Ir1 70.3(5) . . ?
C2 C1 Ir1 70.2(5) . . ?
C6 C1 Ir1 133.9(8) . . ?
C3 C2 C1 106.3(10) . . ?
C3 C2 C7 128.3(11) . . ?
C1 C2 C7 124.7(9) . . ?
C3 C2 Ir1 70.6(6) . . ?
C1 C2 Ir1 73.1(5) . . ?
C7 C2 Ir1 128.4(7) . . ?
C4 C3 C2 109.8(11) . . ?
C4 C3 C8 128.6(11) . . ?
C2 C3 C8 120.4(12) . . ?
C4 C3 Ir1 73.6(6) . . ?
C2 C3 Ir1 72.7(6) . . ?
C8 C3 Ir1 129.6(7) . . ?
C3 C4 C5 108.4(9) . . ?
C3 C4 C9 126.9(14) . . ?
C5 C4 C9 123.5(13) . . ?
C3 C4 Ir1 71.8(6) . . ?
C5 C4 Ir1 71.7(5) . . ?
C9 C4 Ir1 132.1(8) . . ?
C1 C5 C4 109.3(10) . . ?
C1 C5 C10 122.1(13) . . ?
C4 C5 C10 128.3(13) . . ?
C1 C5 Ir1 74.1(5) . . ?
C4 C5 Ir1 72.1(6) . . ?
C10 C5 Ir1 125.7(7) . . ?
C15 C11 C12 106.4(11) . . ?
C15 C11 C16 125.6(11) . . ?
C12 C11 C16 126.5(10) . . ?
C15 C11 Ir2 71.7(6) . . ?
C12 C11 Ir2 73.8(6) . . ?
C16 C11 Ir2 130.2(8) . . ?
C11 C12 C13 107.6(10) . . ?
C11 C12 C17 125.0(11) . . ?
C13 C12 C17 126.5(11) . . ?
C11 C12 Ir2 70.5(6) . . ?
C13 C12 Ir2 69.6(5) . . ?
C17 C12 Ir2 133.9(8) . . ?
C14 C13 C12 108.6(9) . . ?
C14 C13 C18 125.9(14) . . ?
C12 C13 C18 125.0(14) . . ?
C14 C13 Ir2 73.0(5) . . ?
C12 C13 Ir2 74.4(6) . . ?
C18 C13 Ir2 125.2(7) . . ?
C15 C14 C13 106.8(9) . . ?
C15 C14 C19 124.9(12) . . ?
C13 C14 C19 127.4(12) . . ?
C15 C14 Ir2 71.7(6) . . ?
C13 C14 Ir2 71.1(5) . . ?
C19 C14 Ir2 130.9(8) . . ?
C14 C15 C11 110.3(11) . . ?
C14 C15 C20 126.5(10) . . ?
C11 C15 C20 122.4(11) . . ?
C14 C15 Ir2 72.9(6) . . ?
C11 C15 Ir2 72.4(6) . . ?
C20 C15 Ir2 129.3(7) . . ?
C24 C21 C29 101.0(7) . . ?
C24 C21 C22 112.3(10) . . ?
C29 C21 C22 110.3(10) . . ?
C24 C21 C23 111.9(10) . . ?
C29 C21 C23 111.1(10) . . ?
C22 C21 C23 110.0(9) . . ?
C28 C24 C25 105.7(9) . . ?
C28 C24 C21 126.0(9) . . ?
C25 C24 C21 125.1(9) . . ?
C28 C24 Zr1 73.7(5) . . ?
C25 C24 Zr1 73.9(5) . . ?
C21 C24 Zr1 102.0(6) . . ?
C26 C25 C24 108.9(9) . . ?
C26 C25 Zr1 76.7(6) . . ?
C24 C25 Zr1 73.3(5) . . ?
C27 C26 C25 107.7(10) . . ?
C27 C26 Zr1 74.2(6) . . ?
C25 C26 Zr1 71.4(6) . . ?
C26 C27 C28 108.6(9) . . ?
C26 C27 Zr1 74.9(5) . . ?
C28 C27 Zr1 71.4(5) . . ?
C27 C28 C24 109.0(9) . . ?
C27 C28 Zr1 76.7(5) . . ?
C24 C28 Zr1 73.9(5) . . ?
C30 C29 C33 107.0(9) . . ?
C30 C29 C21 124.8(9) . . ?
C33 C29 C21 125.5(9) . . ?
C30 C29 Zr1 75.2(5) . . ?
C33 C29 Zr1 74.4(5) . . ?
C21 C29 Zr1 101.6(6) . . ?
C29 C30 C31 108.7(9) . . ?
C29 C30 Zr1 72.7(5) . . ?
C31 C30 Zr1 78.2(6) . . ?
C32 C31 C30 107.2(10) . . ?
C32 C31 Zr1 75.1(7) . . ?
C30 C31 Zr1 70.0(5) . . ?
C31 C32 C33 108.6(10) . . ?
C31 C32 Zr1 74.7(6) . . ?
C33 C32 Zr1 69.3(6) . . ?
C29 C33 C32 108.3(9) . . ?
C29 C33 Zr1 73.2(5) . . ?
C32 C33 Zr1 79.2(6) . . ?
C42 C34 C37 102.6(7) . . ?
C42 C34 C35 112.2(10) . . ?
C37 C34 C35 111.6(10) . . ?
C42 C34 C36 110.5(10) . . ?
C37 C34 C36 110.6(10) . . ?
C35 C34 C36 109.2(9) . . ?
C38 C37 C41 107.0(9) . . ?
C38 C37 C34 124.9(9) . . ?
C41 C37 C34 124.9(9) . . ?
C38 C37 Zr2 74.2(5) . . ?
C41 C37 Zr2 74.2(5) . . ?
C34 C37 Zr2 101.1(6) . . ?
C37 C38 C39 108.3(8) . . ?
C37 C38 Zr2 73.3(5) . . ?
C39 C38 Zr2 78.6(5) . . ?
C40 C39 C38 106.8(9) . . ?
C40 C39 Zr2 74.0(6) . . ?
C38 C39 Zr2 69.2(5) . . ?
C41 C40 C39 108.7(10) . . ?
C41 C40 Zr2 70.2(6) . . ?
C39 C40 Zr2 75.1(7) . . ?
C40 C41 C37 109.2(8) . . ?
C40 C41 Zr2 78.6(5) . . ?
C37 C41 Zr2 73.2(5) . . ?
C46 C42 C43 106.2(9) . . ?
C46 C42 C34 125.3(9) . . ?
C43 C42 C34 124.7(10) . . ?
C46 C42 Zr2 74.5(5) . . ?
C43 C42 Zr2 73.8(5) . . ?
C34 C42 Zr2 100.2(6) . . ?
C44 C43 C42 107.9(9) . . ?
C44 C43 Zr2 78.7(6) . . ?
C42 C43 Zr2 73.3(5) . . ?
C43 C44 C45 109.6(9) . . ?
C43 C44 Zr2 70.3(6) . . ?
C45 C44 Zr2 74.7(6) . . ?
C44 C45 C46 107.4(9) . . ?
C44 C45 Zr2 74.7(6) . . ?
C46 C45 Zr2 70.6(6) . . ?
C45 C46 C42 108.7(9) . . ?
C45 C46 Zr2 77.8(6) . . ?
C42 C46 Zr2 73.1(5) . . ?
C48 C47 C52 119.4(17) . . ?
C49 C48 C47 120.6(17) . . ?
C48 C49 C50 121.1(16) . . ?
C49 C50 C51 120.5(17) . . ?
C50 C51 C52 118.8(17) . . ?
C47 C52 C51 119.5(16) . . ?

loop_
_geom_bond_atom_site_label_1
_geom_bond_atom_site_label_2
_geom_bond_distance
_geom_bond_site_symmetry_2
_geom_bond_publ_flag
Ir1 C3 2.274(10) . ?
Ir1 C5 2.292(9) . ?
Ir1 C4 2.296(10) . ?
Ir1 C2 2.302(9) . ?
Ir1 C1 2.340(10) . ?
Ir1 Zr1 2.7796(9) . ?
Ir1 Zr2 2.7822(8) . ?
Ir2 C13 2.280(9) . ?
Ir2 C15 2.291(10) . ?
Ir2 C11 2.300(10) . ?
Ir2 C14 2.306(9) . ?
Ir2 C12 2.343(10) . ?
Ir2 Zr2 2.7743(8) . ?
Ir2 Zr1 2.7931(9) . ?
Zr1 C29 2.514(9) . ?
Zr1 C28 2.519(9) . ?
Zr1 C24 2.521(9) . ?
Zr1 C25 2.527(10) . ?
Zr1 C33 2.530(9) . ?
Zr1 C30 2.546(9) . ?
Zr1 C27 2.587(10) . ?
Zr1 C26 2.595(9) . ?
Zr1 C31 2.652(10) . ?
Zr1 C32 2.657(11) . ?
Zr2 C37 2.517(9) . ?
Zr2 C38 2.529(9) . ?
Zr2 C41 2.530(9) . ?
Zr2 C42 2.543(9) . ?
Zr2 C43 2.549(10) . ?
Zr2 C46 2.561(10) . ?
Zr2 C40 2.636(11) . ?
Zr2 C39 2.651(11) . ?
Zr2 C45 2.654(10) . ?
Zr2 C44 2.655(10) . ?
C1 C5 1.415(15) . ?
C1 C2 1.461(15) . ?
C1 C6 1.500(15) . ?
C2 C3 1.440(13) . ?
C2 C7 1.495(14) . ?
C3 C4 1.360(18) . ?
C3 C8 1.531(17) . ?
C4 C5 1.424(17) . ?
C4 C9 1.504(15) . ?
C5 C10 1.522(15) . ?
C11 C15 1.417(13) . ?
C11 C12 1.421(15) . ?
C11 C16 1.503(15) . ?
C12 C13 1.427(16) . ?
C12 C17 1.504(14) . ?
C13 C14 1.413(17) . ?
C13 C18 1.508(15) . ?
C14 C15 1.398(16) . ?
C14 C19 1.502(14) . ?
C15 C20 1.527(15) . ?
C21 C24 1.507(15) . ?
C21 C29 1.528(15) . ?
C21 C22 1.542(13) . ?
C21 C23 1.546(14) . ?
C24 C28 1.406(13) . ?
C24 C25 1.426(14) . ?
C25 C26 1.407(15) . ?
C26 C27 1.379(14) . ?
C27 C28 1.405(15) . ?
C29 C30 1.398(13) . ?
C29 C33 1.407(14) . ?
C30 C31 1.430(15) . ?
C31 C32 1.381(16) . ?
C32 C33 1.414(16) . ?
C34 C42 1.522(15) . ?
C34 C37 1.528(15) . ?
C34 C35 1.534(14) . ?
C34 C36 1.548(14) . ?
C37 C38 1.410(13) . ?
C37 C41 1.416(14) . ?
C38 C39 1.441(15) . ?
C39 C40 1.408(14) . ?
C40 C41 1.393(14) . ?
C42 C46 1.427(14) . ?
C42 C43 1.442(13) . ?
C43 C44 1.398(15) . ?
C44 C45 1.401(15) . ?
C45 C46 1.420(15) . ?
C47 C48 1.37(2) . ?
C47 C52 1.38(2) . ?
C48 C49 1.35(2) . ?
C49 C50 1.36(2) . ?
C50 C51 1.37(2) . ?
C51 C52 1.41(2) . ?

loop_
_geom_torsion_atom_site_label_1
_geom_torsion_atom_site_label_2
_geom_torsion_atom_site_label_3
_geom_torsion_atom_site_label_4
_geom_torsion
_geom_torsion_site_symmetry_1
_geom_torsion_site_symmetry_2
_geom_torsion_site_symmetry_3
_geom_torsion_site_symmetry_4
_geom_torsion_publ_flag
C3 Ir1 Zr1 C29 -62.6(5) . . . . ?
C5 Ir1 Zr1 C29 8.5(5) . . . . ?
C4 Ir1 Zr1 C29 -25.4(5) . . . . ?
C2 Ir1 Zr1 C29 -90.7(5) . . . . ?
C1 Ir1 Zr1 C29 7.5(14) . . . . ?
Zr2 Ir1 Zr1 C29 140.7(3) . . . . ?
C3 Ir1 Zr1 C28 49.4(5) . . . . ?
C5 Ir1 Zr1 C28 120.6(5) . . . . ?
C4 Ir1 Zr1 C28 86.6(5) . . . . ?
C2 Ir1 Zr1 C28 21.3(5) . . . . ?
C1 Ir1 Zr1 C28 119.6(14) . . . . ?
Zr2 Ir1 Zr1 C28 -107.2(3) . . . . ?
C3 Ir1 Zr1 C24 7.8(5) . . . . ?
C5 Ir1 Zr1 C24 79.0(5) . . . . ?
C4 Ir1 Zr1 C24 45.0(5) . . . . ?
C2 Ir1 Zr1 C24 -20.3(5) . . . . ?
C1 Ir1 Zr1 C24 78.0(14) . . . . ?
Zr2 Ir1 Zr1 C24 -148.8(3) . . . . ?
C3 Ir1 Zr1 C25 13.4(5) . . . . ?
C5 Ir1 Zr1 C25 84.5(5) . . . . ?
C4 Ir1 Zr1 C25 50.6(5) . . . . ?
C2 Ir1 Zr1 C25 -14.7(5) . . . . ?
C1 Ir1 Zr1 C25 83.6(13) . . . . ?
Zr2 Ir1 Zr1 C25 -143.2(3) . . . . ?
C3 Ir1 Zr1 C33 -68.1(5) . . . . ?
C5 Ir1 Zr1 C33 3.1(5) . . . . ?
C4 Ir1 Zr1 C33 -30.9(5) . . . . ?
C2 Ir1 Zr1 C33 -96.2(5) . . . . ?
C1 Ir1 Zr1 C33 2.1(14) . . . . ?
Zr2 Ir1 Zr1 C33 135.3(3) . . . . ?
C3 Ir1 Zr1 C30 -103.5(5) . . . . ?
C5 Ir1 Zr1 C30 -32.3(5) . . . . ?
C4 Ir1 Zr1 C30 -66.3(5) . . . . ?
C2 Ir1 Zr1 C30 -131.6(5) . . . . ?
C1 Ir1 Zr1 C30 -33.3(14) . . . . ?
Zr2 Ir1 Zr1 C30 99.9(3) . . . . ?
C3 Ir1 Zr1 C27 64.8(4) . . . . ?
C5 Ir1 Zr1 C27 136.0(5) . . . . ?
C4 Ir1 Zr1 C27 102.0(5) . . . . ?
C2 Ir1 Zr1 C27 36.8(5) . . . . ?
C1 Ir1 Zr1 C27 135.0(13) . . . . ?
Zr2 Ir1 Zr1 C27 -91.8(2) . . . . ?
C3 Ir1 Zr1 C26 43.9(4) . . . . ?
C5 Ir1 Zr1 C26 115.1(5) . . . . ?
C4 Ir1 Zr1 C26 81.1(4) . . . . ?
C2 Ir1 Zr1 C26 15.8(5) . . . . ?
C1 Ir1 Zr1 C26 114.1(13) . . . . ?
Zr2 Ir1 Zr1 C26 -112.7(2) . . . . ?
C3 Ir1 Zr1 C31 -119.2(4) . . . . ?
C5 Ir1 Zr1 C31 -48.0(5) . . . . ?
C4 Ir1 Zr1 C31 -82.0(4) . . . . ?
C2 Ir1 Zr1 C31 -147.3(5) . . . . ?
C1 Ir1 Zr1 C31 -49.0(14) . . . . ?
Zr2 Ir1 Zr1 C31 84.2(2) . . . . ?
C3 Ir1 Zr1 C32 -98.5(5) . . . . ?
C5 Ir1 Zr1 C32 -27.4(5) . . . . ?
C4 Ir1 Zr1 C32 -61.3(5) . . . . ?
C2 Ir1 Zr1 C32 -126.6(5) . . . . ?
C1 Ir1 Zr1 C32 -28.3(14) . . . . ?
Zr2 Ir1 Zr1 C32 104.9(3) . . . . ?
C3 Ir1 Zr1 Ir2 151.8(4) . . . . ?
C5 Ir1 Zr1 Ir2 -137.0(4) . . . . ?
C4 Ir1 Zr1 Ir2 -171.0(4) . . . . ?
C2 Ir1 Zr1 Ir2 123.7(4) . . . . ?
C1 Ir1 Zr1 Ir2 -138.0(13) . . . . ?
Zr2 Ir1 Zr1 Ir2 -4.80(3) . . . . ?
C13 Ir2 Zr1 C29 -8.8(5) . . . . ?
C15 Ir2 Zr1 C29 63.1(4) . . . . ?
C11 Ir2 Zr1 C29 92.4(6) . . . . ?
C14 Ir2 Zr1 C29 24.7(4) . . . . ?
C12 Ir2 Zr1 C29 1.8(15) . . . . ?
Zr2 Ir2 Zr1 C29 -141.8(3) . . . . ?
C13 Ir2 Zr1 C28 -83.8(5) . . . . ?
C15 Ir2 Zr1 C28 -12.0(4) . . . . ?
C11 Ir2 Zr1 C28 17.3(6) . . . . ?
C14 Ir2 Zr1 C28 -50.4(4) . . . . ?
C12 Ir2 Zr1 C28 -73.3(15) . . . . ?
Zr2 Ir2 Zr1 C28 143.2(3) . . . . ?
C13 Ir2 Zr1 C24 -76.4(5) . . . . ?
C15 Ir2 Zr1 C24 -4.6(4) . . . . ?
C11 Ir2 Zr1 C24 24.7(6) . . . . ?
C14 Ir2 Zr1 C24 -43.0(5) . . . . ?
C12 Ir2 Zr1 C24 -65.9(15) . . . . ?
Zr2 Ir2 Zr1 C24 150.6(3) . . . . ?
C13 Ir2 Zr1 C25 -115.8(5) . . . . ?
C15 Ir2 Zr1 C25 -43.9(5) . . . . ?
C11 Ir2 Zr1 C25 -14.6(6) . . . . ?
C14 Ir2 Zr1 C25 -82.3(5) . . . . ?
C12 Ir2 Zr1 C25 -105.2(15) . . . . ?
Zr2 Ir2 Zr1 C25 111.3(4) . . . . ?
C13 Ir2 Zr1 C33 30.5(5) . . . . ?
C15 Ir2 Zr1 C33 102.4(5) . . . . ?
C11 Ir2 Zr1 C33 131.7(6) . . . . ?
C14 Ir2 Zr1 C33 63.9(5) . . . . ?
C12 Ir2 Zr1 C33 41.0(15) . . . . ?
Zr2 Ir2 Zr1 C33 -102.5(4) . . . . ?
C13 Ir2 Zr1 C30 -1.0(5) . . . . ?
C15 Ir2 Zr1 C30 70.9(4) . . . . ?
C11 Ir2 Zr1 C30 100.2(6) . . . . ?
C14 Ir2 Zr1 C30 32.5(4) . . . . ?
C12 Ir2 Zr1 C30 9.6(15) . . . . ?
Zr2 Ir2 Zr1 C30 -134.0(2) . . . . ?
C13 Ir2 Zr1 C27 -115.0(5) . . . . ?
C15 Ir2 Zr1 C27 -43.2(4) . . . . ?
C11 Ir2 Zr1 C27 -13.9(6) . . . . ?
C14 Ir2 Zr1 C27 -81.6(4) . . . . ?
C12 Ir2 Zr1 C27 -104.5(15) . . . . ?
Zr2 Ir2 Zr1 C27 112.0(2) . . . . ?
C13 Ir2 Zr1 C26 -134.4(5) . . . . ?
C15 Ir2 Zr1 C26 -62.5(4) . . . . ?
C11 Ir2 Zr1 C26 -33.2(6) . . . . ?
C14 Ir2 Zr1 C26 -100.9(4) . . . . ?
C12 Ir2 Zr1 C26 -123.8(15) . . . . ?
Zr2 Ir2 Zr1 C26 92.7(2) . . . . ?
C13 Ir2 Zr1 C31 30.2(5) . . . . ?
C15 Ir2 Zr1 C31 102.1(4) . . . . ?
C11 Ir2 Zr1 C31 131.4(6) . . . . ?
C14 Ir2 Zr1 C31 63.6(4) . . . . ?
C12 Ir2 Zr1 C31 40.7(15) . . . . ?
Zr2 Ir2 Zr1 C31 -102.8(2) . . . . ?
C13 Ir2 Zr1 C32 48.7(5) . . . . ?
C15 Ir2 Zr1 C32 120.6(4) . . . . ?
C11 Ir2 Zr1 C32 149.9(6) . . . . ?
C14 Ir2 Zr1 C32 82.2(4) . . . . ?
C12 Ir2 Zr1 C32 59.3(15) . . . . ?
Zr2 Ir2 Zr1 C32 -84.2(3) . . . . ?
C13 Ir2 Zr1 Ir1 137.8(4) . . . . ?
C15 Ir2 Zr1 Ir1 -150.4(3) . . . . ?
C11 Ir2 Zr1 Ir1 -121.1(5) . . . . ?
C14 Ir2 Zr1 Ir1 171.2(3) . . . . ?
C12 Ir2 Zr1 Ir1 148.3(15) . . . . ?
Zr2 Ir2 Zr1 Ir1 4.81(3) . . . . ?
C13 Ir2 Zr2 C37 71.3(5) . . . . ?
C15 Ir2 Zr2 C37 -21.6(6) . . . . ?
C11 Ir2 Zr2 C37 -1.2(5) . . . . ?
C14 Ir2 Zr2 C37 78.3(10) . . . . ?
C12 Ir2 Zr2 C37 36.3(4) . . . . ?
Zr1 Ir2 Zr2 C37 -150.2(3) . . . . ?
C13 Ir2 Zr2 C38 77.8(4) . . . . ?
C15 Ir2 Zr2 C38 -15.1(6) . . . . ?
C11 Ir2 Zr2 C38 5.3(4) . . . . ?
C14 Ir2 Zr2 C38 84.9(10) . . . . ?
C12 Ir2 Zr2 C38 42.8(4) . . . . ?
Zr1 Ir2 Zr2 C38 -143.6(2) . . . . ?
C13 Ir2 Zr2 C41 111.0(5) . . . . ?
C15 Ir2 Zr2 C41 18.1(6) . . . . ?
C11 Ir2 Zr2 C41 38.5(5) . . . . ?
C14 Ir2 Zr2 C41 118.1(11) . . . . ?
C12 Ir2 Zr2 C41 76.0(4) . . . . ?
Zr1 Ir2 Zr2 C41 -110.4(3) . . . . ?
C13 Ir2 Zr2 C42 2.2(4) . . . . ?
C15 Ir2 Zr2 C42 -90.7(6) . . . . ?
C11 Ir2 Zr2 C42 -70.3(4) . . . . ?
C14 Ir2 Zr2 C42 9.3(10) . . . . ?
C12 Ir2 Zr2 C42 -32.8(4) . . . . ?
Zr1 Ir2 Zr2 C42 140.8(3) . . . . ?
C13 Ir2 Zr2 C43 -38.2(5) . . . . ?
C15 Ir2 Zr2 C43 -131.1(6) . . . . ?
C11 Ir2 Zr2 C43 -110.7(4) . . . . ?
C14 Ir2 Zr2 C43 -31.1(10) . . . . ?
C12 Ir2 Zr2 C43 -73.2(4) . . . . ?
Zr1 Ir2 Zr2 C43 100.4(3) . . . . ?
C13 Ir2 Zr2 C46 -5.0(4) . . . . ?
C15 Ir2 Zr2 C46 -97.9(6) . . . . ?
C11 Ir2 Zr2 C46 -77.5(4) . . . . ?
C14 Ir2 Zr2 C46 2.0(10) . . . . ?
C12 Ir2 Zr2 C46 -40.0(4) . . . . ?
Zr1 Ir2 Zr2 C46 133.5(2) . . . . ?
C13 Ir2 Zr2 C40 128.5(4) . . . . ?
C15 Ir2 Zr2 C40 35.7(6) . . . . ?
C11 Ir2 Zr2 C40 56.1(4) . . . . ?
C14 Ir2 Zr2 C40 135.6(10) . . . . ?
C12 Ir2 Zr2 C40 93.6(4) . . . . ?
Zr1 Ir2 Zr2 C40 -92.9(2) . . . . ?
C13 Ir2 Zr2 C39 109.2(4) . . . . ?
C15 Ir2 Zr2 C39 16.3(6) . . . . ?
C11 Ir2 Zr2 C39 36.7(4) . . . . ?
C14 Ir2 Zr2 C39 116.3(10) . . . . ?
C12 Ir2 Zr2 C39 74.2(4) . . . . ?
Zr1 Ir2 Zr2 C39 -112.2(2) . . . . ?
C13 Ir2 Zr2 C45 -35.8(4) . . . . ?
C15 Ir2 Zr2 C45 -128.7(6) . . . . ?
C11 Ir2 Zr2 C45 -108.3(4) . . . . ?
C14 Ir2 Zr2 C45 -28.7(10) . . . . ?
C12 Ir2 Zr2 C45 -70.8(4) . . . . ?
Zr1 Ir2 Zr2 C45 102.8(2) . . . . ?
C13 Ir2 Zr2 C44 -54.9(4) . . . . ?
C15 Ir2 Zr2 C44 -147.8(6) . . . . ?
C11 Ir2 Zr2 C44 -127.4(4) . . . . ?
C14 Ir2 Zr2 C44 -47.9(10) . . . . ?
C12 Ir2 Zr2 C44 -89.9(4) . . . . ?
Zr1 Ir2 Zr2 C44 83.6(2) . . . . ?
C13 Ir2 Zr2 Ir1 -143.4(3) . . . . ?
C15 Ir2 Zr2 Ir1 123.7(5) . . . . ?
C11 Ir2 Zr2 Ir1 144.1(3) . . . . ?
C14 Ir2 Zr2 Ir1 -136.3(10) . . . . ?
C12 Ir2 Zr2 Ir1 -178.4(3) . . . . ?
Zr1 Ir2 Zr2 Ir1 -4.81(3) . . . . ?
C3 Ir1 Zr2 C37 20.5(7) . . . . ?
C5 Ir1 Zr2 C37 -74.0(5) . . . . ?
C4 Ir1 Zr2 C37 -81.8(10) . . . . ?
C2 Ir1 Zr2 C37 -1.2(4) . . . . ?
C1 Ir1 Zr2 C37 -39.7(4) . . . . ?
Zr1 Ir1 Zr2 C37 149.5(3) . . . . ?
C3 Ir1 Zr2 C38 -20.1(7) . . . . ?
C5 Ir1 Zr2 C38 -114.6(5) . . . . ?
C4 Ir1 Zr2 C38 -122.5(10) . . . . ?
C2 Ir1 Zr2 C38 -41.8(4) . . . . ?
C1 Ir1 Zr2 C38 -80.3(4) . . . . ?
Zr1 Ir1 Zr2 C38 108.9(3) . . . . ?
C3 Ir1 Zr2 C41 14.5(7) . . . . ?
C5 Ir1 Zr2 C41 -80.0(4) . . . . ?
C4 Ir1 Zr2 C41 -87.9(10) . . . . ?
C2 Ir1 Zr2 C41 -7.3(4) . . . . ?
C1 Ir1 Zr2 C41 -45.8(4) . . . . ?
Zr1 Ir1 Zr2 C41 143.4(2) . . . . ?
C3 Ir1 Zr2 C42 90.6(7) . . . . ?
C5 Ir1 Zr2 C42 -3.8(5) . . . . ?
C4 Ir1 Zr2 C42 -11.7(10) . . . . ?
C2 Ir1 Zr2 C42 68.9(4) . . . . ?
C1 Ir1 Zr2 C42 30.4(4) . . . . ?
Zr1 Ir1 Zr2 C42 -140.4(3) . . . . ?
C3 Ir1 Zr2 C43 96.7(7) . . . . ?
C5 Ir1 Zr2 C43 2.2(5) . . . . ?
C4 Ir1 Zr2 C43 -5.7(10) . . . . ?
C2 Ir1 Zr2 C43 74.9(4) . . . . ?
C1 Ir1 Zr2 C43 36.4(4) . . . . ?
Zr1 Ir1 Zr2 C43 -134.3(3) . . . . ?
C3 Ir1 Zr2 C46 131.3(7) . . . . ?
C5 Ir1 Zr2 C46 36.8(5) . . . . ?
C4 Ir1 Zr2 C46 28.9(10) . . . . ?
C2 Ir1 Zr2 C46 109.6(4) . . . . ?
C1 Ir1 Zr2 C46 71.1(4) . . . . ?
Zr1 Ir1 Zr2 C46 -99.7(3) . . . . ?
C3 Ir1 Zr2 C40 -15.7(6) . . . . ?
C5 Ir1 Zr2 C40 -110.2(4) . . . . ?
C4 Ir1 Zr2 C40 -118.1(10) . . . . ?
C2 Ir1 Zr2 C40 -37.4(3) . . . . ?
C1 Ir1 Zr2 C40 -75.9(4) . . . . ?
Zr1 Ir1 Zr2 C40 113.3(2) . . . . ?
C3 Ir1 Zr2 C39 -36.5(6) . . . . ?
C5 Ir1 Zr2 C39 -131.0(4) . . . . ?
C4 Ir1 Zr2 C39 -138.8(10) . . . . ?
C2 Ir1 Zr2 C39 -58.2(4) . . . . ?
C1 Ir1 Zr2 C39 -96.7(4) . . . . ?
Zr1 Ir1 Zr2 C39 92.5(2) . . . . ?
C3 Ir1 Zr2 C45 147.5(7) . . . . ?
C5 Ir1 Zr2 C45 53.0(4) . . . . ?
C4 Ir1 Zr2 C45 45.1(10) . . . . ?
C2 Ir1 Zr2 C45 125.7(4) . . . . ?
C1 Ir1 Zr2 C45 87.2(4) . . . . ?
Zr1 Ir1 Zr2 C45 -83.6(2) . . . . ?
C3 Ir1 Zr2 C44 126.9(7) . . . . ?
C5 Ir1 Zr2 C44 32.4(4) . . . . ?
C4 Ir1 Zr2 C44 24.5(10) . . . . ?
C2 Ir1 Zr2 C44 105.2(4) . . . . ?
C1 Ir1 Zr2 C44 66.7(4) . . . . ?
Zr1 Ir1 Zr2 C44 -104.1(2) . . . . ?
C3 Ir1 Zr2 Ir2 -124.2(6) . . . . ?
C5 Ir1 Zr2 Ir2 141.4(4) . . . . ?
C4 Ir1 Zr2 Ir2 133.5(10) . . . . ?
C2 Ir1 Zr2 Ir2 -145.9(3) . . . . ?
C1 Ir1 Zr2 Ir2 175.6(3) . . . . ?
Zr1 Ir1 Zr2 Ir2 4.83(3) . . . . ?
C3 Ir1 C1 C5 77.5(7) . . . . ?
C4 Ir1 C1 C5 37.4(7) . . . . ?
C2 Ir1 C1 C5 116.1(9) . . . . ?
Zr1 Ir1 C1 C5 1.2(18) . . . . ?
Zr2 Ir1 C1 C5 -129.7(6) . . . . ?
C3 Ir1 C1 C2 -38.6(6) . . . . ?
C5 Ir1 C1 C2 -116.1(9) . . . . ?
C4 Ir1 C1 C2 -78.7(7) . . . . ?
Zr1 Ir1 C1 C2 -114.9(13) . . . . ?
Zr2 Ir1 C1 C2 114.2(6) . . . . ?
C3 Ir1 C1 C6 -159.4(15) . . . . ?
C5 Ir1 C1 C6 123.1(16) . . . . ?
C4 Ir1 C1 C6 160.5(15) . . . . ?
C2 Ir1 C1 C6 -120.8(16) . . . . ?
Zr1 Ir1 C1 C6 124.3(14) . . . . ?
Zr2 Ir1 C1 C6 -6.6(14) . . . . ?
C5 C1 C2 C3 1.6(11) . . . . ?
C6 C1 C2 C3 -166.4(10) . . . . ?
Ir1 C1 C2 C3 63.2(6) . . . . ?
C5 C1 C2 C7 172.9(9) . . . . ?
C6 C1 C2 C7 5.0(16) . . . . ?
Ir1 C1 C2 C7 -125.4(9) . . . . ?
C5 C1 C2 Ir1 -61.6(7) . . . . ?
C6 C1 C2 Ir1 130.4(11) . . . . ?
C5 Ir1 C2 C3 -77.7(8) . . . . ?
C4 Ir1 C2 C3 -35.7(7) . . . . ?
C1 Ir1 C2 C3 -114.8(10) . . . . ?
Zr1 Ir1 C2 C3 45.0(9) . . . . ?
Zr2 Ir1 C2 C3 163.5(6) . . . . ?
C3 Ir1 C2 C1 114.8(9) . . . . ?
C5 Ir1 C2 C1 37.1(6) . . . . ?
C4 Ir1 C2 C1 79.1(7) . . . . ?
Zr1 Ir1 C2 C1 159.8(5) . . . . ?
Zr2 Ir1 C2 C1 -81.8(6) . . . . ?
C3 Ir1 C2 C7 -124.0(13) . . . . ?
C5 Ir1 C2 C7 158.3(11) . . . . ?
C4 Ir1 C2 C7 -159.7(11) . . . . ?
C1 Ir1 C2 C7 121.2(12) . . . . ?
Zr1 Ir1 C2 C7 -79.0(10) . . . . ?
Zr2 Ir1 C2 C7 39.4(10) . . . . ?
C1 C2 C3 C4 -0.1(12) . . . . ?
C7 C2 C3 C4 -171.1(9) . . . . ?
Ir1 C2 C3 C4 64.8(7) . . . . ?
C1 C2 C3 C8 168.9(9) . . . . ?
C7 C2 C3 C8 -2.0(16) . . . . ?
Ir1 C2 C3 C8 -126.2(10) . . . . ?
C1 C2 C3 Ir1 -64.9(7) . . . . ?
C7 C2 C3 Ir1 124.2(10) . . . . ?
C5 Ir1 C3 C4 -37.6(7) . . . . ?
C2 Ir1 C3 C4 -117.5(10) . . . . ?
C1 Ir1 C3 C4 -78.9(7) . . . . ?
Zr1 Ir1 C3 C4 88.0(7) . . . . ?
Zr2 Ir1 C3 C4 -150.4(6) . . . . ?
C5 Ir1 C3 C2 79.9(7) . . . . ?
C4 Ir1 C3 C2 117.5(10) . . . . ?
C1 Ir1 C3 C2 38.6(6) . . . . ?
Zr1 Ir1 C3 C2 -154.4(5) . . . . ?
Zr2 Ir1 C3 C2 -32.9(11) . . . . ?
C5 Ir1 C3 C8 -164.5(13) . . . . ?
C4 Ir1 C3 C8 -126.9(14) . . . . ?
C2 Ir1 C3 C8 115.6(15) . . . . ?
C1 Ir1 C3 C8 154.2(13) . . . . ?
Zr1 Ir1 C3 C8 -38.9(13) . . . . ?
Zr2 Ir1 C3 C8 82.7(12) . . . . ?
C2 C3 C4 C5 -1.4(12) . . . . ?
C8 C3 C4 C5 -169.3(10) . . . . ?
Ir1 C3 C4 C5 62.8(7) . . . . ?
C2 C3 C4 C9 166.4(11) . . . . ?
C8 C3 C4 C9 -1.5(18) . . . . ?
Ir1 C3 C4 C9 -129.4(12) . . . . ?
C2 C3 C4 Ir1 -64.2(7) . . . . ?
C8 C3 C4 Ir1 127.9(10) . . . . ?
C5 Ir1 C4 C3 117.3(9) . . . . ?
C2 Ir1 C4 C3 37.8(6) . . . . ?
C1 Ir1 C4 C3 80.5(7) . . . . ?
Zr1 Ir1 C4 C3 -107.0(6) . . . . ?
Zr2 Ir1 C4 C3 128.0(10) . . . . ?
C3 Ir1 C4 C5 -117.3(10) . . . . ?
C2 Ir1 C4 C5 -79.5(7) . . . . ?
C1 Ir1 C4 C5 -36.8(6) . . . . ?
Zr1 Ir1 C4 C5 135.7(6) . . . . ?
Zr2 Ir1 C4 C5 10.7(14) . . . . ?
C3 Ir1 C4 C9 123.7(19) . . . . ?
C5 Ir1 C4 C9 -119.0(18) . . . . ?
C2 Ir1 C4 C9 161.5(17) . . . . ?
C1 Ir1 C4 C9 -155.8(17) . . . . ?
Zr1 Ir1 C4 C9 16.7(16) . . . . ?
Zr2 Ir1 C4 C9 -108.3(16) . . . . ?
C2 C1 C5 C4 -2.4(10) . . . . ?
C6 C1 C5 C4 165.2(11) . . . . ?
Ir1 C1 C5 C4 -64.0(6) . . . . ?
C2 C1 C5 C10 -175.9(9) . . . . ?
C6 C1 C5 C10 -8.3(16) . . . . ?
Ir1 C1 C5 C10 122.5(10) . . . . ?
C2 C1 C5 Ir1 61.5(7) . . . . ?
C6 C1 C5 Ir1 -130.8(11) . . . . ?
C3 C4 C5 C1 2.5(11) . . . . ?
C9 C4 C5 C1 -165.8(11) . . . . ?
Ir1 C4 C5 C1 65.3(6) . . . . ?
C3 C4 C5 C10 175.4(10) . . . . ?
C9 C4 C5 C10 7.1(17) . . . . ?
Ir1 C4 C5 C10 -121.8(11) . . . . ?
C3 C4 C5 Ir1 -62.8(7) . . . . ?
C9 C4 C5 Ir1 128.9(11) . . . . ?
C3 Ir1 C5 C1 -81.0(7) . . . . ?
C4 Ir1 C5 C1 -117.0(9) . . . . ?
C2 Ir1 C5 C1 -38.2(6) . . . . ?
Zr1 Ir1 C5 C1 -179.6(5) . . . . ?
Zr2 Ir1 C5 C1 66.9(7) . . . . ?
C3 Ir1 C5 C4 36.0(7) . . . . ?
C2 Ir1 C5 C4 78.7(7) . . . . ?
C1 Ir1 C5 C4 117.0(9) . . . . ?
Zr1 Ir1 C5 C4 -62.7(8) . . . . ?
Zr2 Ir1 C5 C4 -176.2(5) . . . . ?
C3 Ir1 C5 C10 160.7(15) . . . . ?
C4 Ir1 C5 C10 124.7(16) . . . . ?
C2 Ir1 C5 C10 -156.6(15) . . . . ?
C1 Ir1 C5 C10 -118.3(16) . . . . ?
Zr1 Ir1 C5 C10 62.0(14) . . . . ?
Zr2 Ir1 C5 C10 -51.5(14) . . . . ?
C13 Ir2 C11 C15 77.5(8) . . . . ?
C14 Ir2 C11 C15 35.9(7) . . . . ?
C12 Ir2 C11 C15 114.0(10) . . . . ?
Zr2 Ir2 C11 C15 -163.5(6) . . . . ?
Zr1 Ir2 C11 C15 -48.1(10) . . . . ?
C13 Ir2 C11 C12 -36.5(7) . . . . ?
C15 Ir2 C11 C12 -114.0(10) . . . . ?
C14 Ir2 C11 C12 -78.1(7) . . . . ?
Zr2 Ir2 C11 C12 82.5(7) . . . . ?
Zr1 Ir2 C11 C12 -162.1(5) . . . . ?
C13 Ir2 C11 C16 -160.9(12) . . . . ?
C15 Ir2 C11 C16 121.6(14) . . . . ?
C14 Ir2 C11 C16 157.5(12) . . . . ?
C12 Ir2 C11 C16 -124.4(13) . . . . ?
Zr2 Ir2 C11 C16 -41.9(11) . . . . ?
Zr1 Ir2 C11 C16 73.5(12) . . . . ?
C15 C11 C12 C13 -4.7(12) . . . . ?
C16 C11 C12 C13 -171.5(9) . . . . ?
Ir2 C11 C12 C13 60.0(7) . . . . ?
C15 C11 C12 C17 164.8(10) . . . . ?
C16 C11 C12 C17 -2.1(18) . . . . ?
Ir2 C11 C12 C17 -130.5(11) . . . . ?
C15 C11 C12 Ir2 -64.7(7) . . . . ?
C16 C11 C12 Ir2 128.4(11) . . . . ?
C13 Ir2 C12 C11 118.3(10) . . . . ?
C15 Ir2 C12 C11 38.9(7) . . . . ?
C14 Ir2 C12 C11 80.4(8) . . . . ?
Zr2 Ir2 C12 C11 -112.8(6) . . . . ?
Zr1 Ir2 C12 C11 105.3(15) . . . . ?
C15 Ir2 C12 C13 -79.4(7) . . . . ?
C11 Ir2 C12 C13 -118.3(10) . . . . ?
C14 Ir2 C12 C13 -37.9(6) . . . . ?
Zr2 Ir2 C12 C13 128.9(6) . . . . ?
Zr1 Ir2 C12 C13 -13.0(19) . . . . ?
C13 Ir2 C12 C17 -121.5(15) . . . . ?
C15 Ir2 C12 C17 159.1(14) . . . . ?
C11 Ir2 C12 C17 120.2(15) . . . . ?
C14 Ir2 C12 C17 -159.4(14) . . . . ?
Zr2 Ir2 C12 C17 7.4(13) . . . . ?
Zr1 Ir2 C12 C17 -134.5(14) . . . . ?
C11 C12 C13 C14 5.0(10) . . . . ?
C17 C12 C13 C14 -164.3(11) . . . . ?
Ir2 C12 C13 C14 65.6(6) . . . . ?
C11 C12 C13 C18 177.0(10) . . . . ?
C17 C12 C13 C18 7.8(16) . . . . ?
Ir2 C12 C13 C18 -122.4(10) . . . . ?
C11 C12 C13 Ir2 -60.6(8) . . . . ?
C17 C12 C13 Ir2 130.1(11) . . . . ?
C15 Ir2 C13 C14 -37.4(6) . . . . ?
C11 Ir2 C13 C14 -79.3(7) . . . . ?
C12 Ir2 C13 C14 -115.5(8) . . . . ?
Zr2 Ir2 C13 C14 176.5(5) . . . . ?
Zr1 Ir2 C13 C14 61.3(7) . . . . ?
C15 Ir2 C13 C12 78.1(6) . . . . ?
C11 Ir2 C13 C12 36.2(6) . . . . ?
C14 Ir2 C13 C12 115.5(8) . . . . ?
Zr2 Ir2 C13 C12 -68.0(6) . . . . ?
Zr1 Ir2 C13 C12 176.8(5) . . . . ?
C15 Ir2 C13 C18 -159.7(17) . . . . ?
C11 Ir2 C13 C18 158.4(17) . . . . ?
C14 Ir2 C13 C18 -122.3(18) . . . . ?
C12 Ir2 C13 C18 122.2(18) . . . . ?
Zr2 Ir2 C13 C18 54.2(16) . . . . ?
Zr1 Ir2 C13 C18 -61.0(16) . . . . ?
C12 C13 C14 C15 -3.3(10) . . . . ?
C18 C13 C14 C15 -175.2(9) . . . . ?
Ir2 C13 C14 C15 63.2(7) . . . . ?
C12 C13 C14 C19 166.0(11) . . . . ?
C18 C13 C14 C19 -5.9(17) . . . . ?
Ir2 C13 C14 C19 -127.5(11) . . . . ?
C12 C13 C14 Ir2 -66.5(6) . . . . ?
C18 C13 C14 Ir2 121.5(10) . . . . ?
C13 Ir2 C14 C15 -115.8(9) . . . . ?
C11 Ir2 C14 C15 -36.4(6) . . . . ?
C12 Ir2 C14 C15 -77.9(7) . . . . ?
Zr2 Ir2 C14 C15 -125.4(9) . . . . ?
Zr1 Ir2 C14 C15 106.8(6) . . . . ?
C15 Ir2 C14 C13 115.8(9) . . . . ?
C11 Ir2 C14 C13 79.4(7) . . . . ?
C12 Ir2 C14 C13 37.9(6) . . . . ?
Zr2 Ir2 C14 C13 -9.6(14) . . . . ?
Zr1 Ir2 C14 C13 -137.4(6) . . . . ?
C13 Ir2 C14 C19 123.5(16) . . . . ?
C15 Ir2 C14 C19 -120.7(16) . . . . ?
C11 Ir2 C14 C19 -157.2(15) . . . . ?
C12 Ir2 C14 C19 161.4(15) . . . . ?
Zr2 Ir2 C14 C19 113.8(14) . . . . ?
Zr1 Ir2 C14 C19 -14.0(14) . . . . ?
C13 C14 C15 C11 0.3(12) . . . . ?
C19 C14 C15 C11 -169.3(10) . . . . ?
Ir2 C14 C15 C11 63.1(8) . . . . ?
C13 C14 C15 C20 170.6(9) . . . . ?
C19 C14 C15 C20 1.0(17) . . . . ?
Ir2 C14 C15 C20 -126.6(10) . . . . ?
C13 C14 C15 Ir2 -62.8(6) . . . . ?
C19 C14 C15 Ir2 127.6(11) . . . . ?
C12 C11 C15 C14 2.8(13) . . . . ?
C16 C11 C15 C14 169.7(9) . . . . ?
Ir2 C11 C15 C14 -63.4(8) . . . . ?
C12 C11 C15 C20 -168.0(9) . . . . ?
C16 C11 C15 C20 -1.0(17) . . . . ?
Ir2 C11 C15 C20 125.8(9) . . . . ?
C12 C11 C15 Ir2 66.2(8) . . . . ?
C16 C11 C15 Ir2 -126.8(11) . . . . ?
C13 Ir2 C15 C14 37.9(7) . . . . ?
C11 Ir2 C15 C14 118.6(10) . . . . ?
C12 Ir2 C15 C14 80.1(7) . . . . ?
Zr2 Ir2 C15 C14 150.2(5) . . . . ?
Zr1 Ir2 C15 C14 -89.3(6) . . . . ?
C13 Ir2 C15 C11 -80.7(8) . . . . ?
C14 Ir2 C15 C11 -118.6(10) . . . . ?
C12 Ir2 C15 C11 -38.5(7) . . . . ?
Zr2 Ir2 C15 C11 31.6(10) . . . . ?
Zr1 Ir2 C15 C11 152.1(6) . . . . ?
C13 Ir2 C15 C20 161.5(12) . . . . ?
C11 Ir2 C15 C20 -117.8(13) . . . . ?
C14 Ir2 C15 C20 123.6(12) . . . . ?
C12 Ir2 C15 C20 -156.4(11) . . . . ?
Zr2 Ir2 C15 C20 -86.3(11) . . . . ?
Zr1 Ir2 C15 C20 34.2(11) . . . . ?
C29 C21 C24 C28 79.5(11) . . . . ?
C22 C21 C24 C28 -163.0(10) . . . . ?
C23 C21 C24 C28 -38.8(14) . . . . ?
C29 C21 C24 C25 -77.5(11) . . . . ?
C22 C21 C24 C25 40.0(14) . . . . ?
C23 C21 C24 C25 164.2(10) . . . . ?
C29 C21 C24 Zr1 1.0(8) . . . . ?
C22 C21 C24 Zr1 118.5(8) . . . . ?
C23 C21 C24 Zr1 -117.3(8) . . . . ?
C29 Zr1 C24 C28 -125.1(7) . . . . ?
C25 Zr1 C24 C28 112.2(9) . . . . ?
C33 Zr1 C24 C28 -152.6(7) . . . . ?
C30 Zr1 C24 C28 -98.2(7) . . . . ?
C27 Zr1 C24 C28 36.9(6) . . . . ?
C26 Zr1 C24 C28 75.6(7) . . . . ?
C31 Zr1 C24 C28 -109.7(7) . . . . ?
C32 Zr1 C24 C28 -141.1(6) . . . . ?
Ir1 Zr1 C24 C28 122.5(6) . . . . ?
Ir2 Zr1 C24 C28 -14.0(7) . . . . ?
C29 Zr1 C24 C25 122.7(7) . . . . ?
C28 Zr1 C24 C25 -112.2(9) . . . . ?
C33 Zr1 C24 C25 95.1(6) . . . . ?
C30 Zr1 C24 C25 149.6(6) . . . . ?
C27 Zr1 C24 C25 -75.3(7) . . . . ?
C26 Zr1 C24 C25 -36.6(6) . . . . ?
C31 Zr1 C24 C25 138.1(6) . . . . ?
C32 Zr1 C24 C25 106.7(6) . . . . ?
Ir1 Zr1 C24 C25 10.3(7) . . . . ?
Ir2 Zr1 C24 C25 -126.2(5) . . . . ?
C29 Zr1 C24 C21 -0.8(5) . . . . ?
C28 Zr1 C24 C21 124.4(9) . . . . ?
C25 Zr1 C24 C21 -123.4(9) . . . . ?
C33 Zr1 C24 C21 -28.3(6) . . . . ?
C30 Zr1 C24 C21 26.2(6) . . . . ?
C27 Zr1 C24 C21 161.2(7) . . . . ?
C26 Zr1 C24 C21 -160.0(7) . . . . ?
C31 Zr1 C24 C21 14.7(7) . . . . ?
C32 Zr1 C24 C21 -16.7(7) . . . . ?
Ir1 Zr1 C24 C21 -113.1(6) . . . . ?
Ir2 Zr1 C24 C21 110.4(5) . . . . ?
C28 C24 C25 C26 1.7(11) . . . . ?
C21 C24 C25 C26 162.6(9) . . . . ?
Zr1 C24 C25 C26 69.2(7) . . . . ?
C28 C24 C25 Zr1 -67.4(6) . . . . ?
C21 C24 C25 Zr1 93.5(9) . . . . ?
C29 Zr1 C25 C26 -160.2(7) . . . . ?
C28 Zr1 C25 C26 -76.4(6) . . . . ?
C24 Zr1 C25 C26 -114.7(9) . . . . ?
C33 Zr1 C25 C26 167.1(6) . . . . ?
C30 Zr1 C25 C26 -145.3(6) . . . . ?
C27 Zr1 C25 C26 -35.9(6) . . . . ?
C31 Zr1 C25 C26 -169.6(6) . . . . ?
C32 Zr1 C25 C26 160.7(6) . . . . ?
Ir1 Zr1 C25 C26 73.7(6) . . . . ?
Ir2 Zr1 C25 C26 -35.0(7) . . . . ?
C29 Zr1 C25 C24 -45.5(6) . . . . ?
C28 Zr1 C25 C24 38.3(6) . . . . ?
C33 Zr1 C25 C24 -78.2(6) . . . . ?
C30 Zr1 C25 C24 -30.6(7) . . . . ?
C27 Zr1 C25 C24 78.7(6) . . . . ?
C26 Zr1 C25 C24 114.7(9) . . . . ?
C31 Zr1 C25 C24 -54.9(7) . . . . ?
C32 Zr1 C25 C24 -84.6(6) . . . . ?
Ir1 Zr1 C25 C24 -171.7(6) . . . . ?
Ir2 Zr1 C25 C24 79.7(7) . . . . ?
C24 C25 C26 C27 -1.0(11) . . . . ?
Zr1 C25 C26 C27 65.9(7) . . . . ?
C24 C25 C26 Zr1 -66.9(7) . . . . ?
C29 Zr1 C26 C27 -95.3(7) . . . . ?
C28 Zr1 C26 C27 -36.8(6) . . . . ?
C24 Zr1 C26 C27 -77.6(7) . . . . ?
C25 Zr1 C26 C27 -115.4(9) . . . . ?
C33 Zr1 C26 C27 -129.1(6) . . . . ?
C30 Zr1 C26 C27 -69.8(8) . . . . ?
C31 Zr1 C26 C27 -92.0(11) . . . . ?
C32 Zr1 C26 C27 -144.7(7) . . . . ?
Ir1 Zr1 C26 C27 138.6(6) . . . . ?
Ir2 Zr1 C26 C27 40.0(7) . . . . ?
C29 Zr1 C26 C25 20.1(7) . . . . ?
C28 Zr1 C26 C25 78.6(6) . . . . ?
C24 Zr1 C26 C25 37.8(6) . . . . ?
C33 Zr1 C26 C25 -13.8(7) . . . . ?
C30 Zr1 C26 C25 45.6(8) . . . . ?
C27 Zr1 C26 C25 115.4(9) . . . . ?
C31 Zr1 C26 C25 23.4(12) . . . . ?
C32 Zr1 C26 C25 -29.3(9) . . . . ?
Ir1 Zr1 C26 C25 -106.1(6) . . . . ?
Ir2 Zr1 C26 C25 155.3(5) . . . . ?
C25 C26 C27 C28 -0.2(11) . . . . ?
Zr1 C26 C27 C28 63.9(7) . . . . ?
C25 C26 C27 Zr1 -64.1(7) . . . . ?
C29 Zr1 C27 C26 94.1(7) . . . . ?
C28 Zr1 C27 C26 116.1(9) . . . . ?
C24 Zr1 C27 C26 78.7(7) . . . . ?
C25 Zr1 C27 C26 37.1(6) . . . . ?
C33 Zr1 C27 C26 66.8(8) . . . . ?
C30 Zr1 C27 C26 127.5(6) . . . . ?
C31 Zr1 C27 C26 142.7(6) . . . . ?
C32 Zr1 C27 C26 84.2(12) . . . . ?
Ir1 Zr1 C27 C26 -43.9(7) . . . . ?
Ir2 Zr1 C27 C26 -142.2(6) . . . . ?
C29 Zr1 C27 C28 -22.0(7) . . . . ?
C24 Zr1 C27 C28 -37.4(6) . . . . ?
C25 Zr1 C27 C28 -79.0(6) . . . . ?
C33 Zr1 C27 C28 -49.3(7) . . . . ?
C30 Zr1 C27 C28 11.3(7) . . . . ?
C26 Zr1 C27 C28 -116.1(9) . . . . ?
C31 Zr1 C27 C28 26.6(9) . . . . ?
C32 Zr1 C27 C28 -31.9(12) . . . . ?
Ir1 Zr1 C27 C28 -160.0(5) . . . . ?
Ir2 Zr1 C27 C28 101.6(6) . . . . ?
C26 C27 C28 C24 1.3(11) . . . . ?
Zr1 C27 C28 C24 67.5(7) . . . . ?
C26 C27 C28 Zr1 -66.2(7) . . . . ?
C25 C24 C28 C27 -1.8(11) . . . . ?
C21 C24 C28 C27 -162.5(9) . . . . ?
Zr1 C24 C28 C27 -69.3(7) . . . . ?
C25 C24 C28 Zr1 67.5(6) . . . . ?
C21 C24 C28 Zr1 -93.1(9) . . . . ?
C29 Zr1 C28 C27 158.4(6) . . . . ?
C24 Zr1 C28 C27 114.6(9) . . . . ?
C25 Zr1 C28 C27 75.8(7) . . . . ?
C33 Zr1 C28 C27 142.2(6) . . . . ?
C30 Zr1 C28 C27 -169.6(6) . . . . ?
C26 Zr1 C28 C27 35.5(6) . . . . ?
C31 Zr1 C28 C27 -163.2(6) . . . . ?
C32 Zr1 C28 C27 165.7(6) . . . . ?
Ir1 Zr1 C28 C27 28.6(7) . . . . ?
Ir2 Zr1 C28 C27 -77.1(6) . . . . ?
C29 Zr1 C28 C24 43.7(6) . . . . ?
C25 Zr1 C28 C24 -38.8(6) . . . . ?
C33 Zr1 C28 C24 27.5(7) . . . . ?
C30 Zr1 C28 C24 75.8(6) . . . . ?
C27 Zr1 C28 C24 -114.6(9) . . . . ?
C26 Zr1 C28 C24 -79.1(7) . . . . ?
C31 Zr1 C28 C24 82.1(7) . . . . ?
C32 Zr1 C28 C24 51.1(8) . . . . ?
Ir1 Zr1 C28 C24 -86.0(7) . . . . ?
Ir2 Zr1 C28 C24 168.3(6) . . . . ?
C24 C21 C29 C30 -81.0(11) . . . . ?
C22 C21 C29 C30 160.1(10) . . . . ?
C23 C21 C29 C30 37.8(13) . . . . ?
C24 C21 C29 C33 78.0(11) . . . . ?
C22 C21 C29 C33 -40.9(13) . . . . ?
C23 C21 C29 C33 -163.1(10) . . . . ?
C24 C21 C29 Zr1 -1.0(8) . . . . ?
C22 C21 C29 Zr1 -119.9(8) . . . . ?
C23 C21 C29 Zr1 117.8(8) . . . . ?
C28 Zr1 C29 C30 97.3(6) . . . . ?
C24 Zr1 C29 C30 124.0(7) . . . . ?
C25 Zr1 C29 C30 152.0(6) . . . . ?
C33 Zr1 C29 C30 -112.8(9) . . . . ?
C27 Zr1 C29 C30 109.0(6) . . . . ?
C26 Zr1 C29 C30 141.3(6) . . . . ?
C31 Zr1 C29 C30 -37.2(6) . . . . ?
C32 Zr1 C29 C30 -75.5(7) . . . . ?
Ir1 Zr1 C29 C30 -123.0(5) . . . . ?
Ir2 Zr1 C29 C30 14.8(7) . . . . ?
C28 Zr1 C29 C33 -149.9(7) . . . . ?
C24 Zr1 C29 C33 -123.1(7) . . . . ?
C25 Zr1 C29 C33 -95.1(7) . . . . ?
C30 Zr1 C29 C33 112.8(9) . . . . ?
C27 Zr1 C29 C33 -138.1(6) . . . . ?
C26 Zr1 C29 C33 -105.9(6) . . . . ?
C31 Zr1 C29 C33 75.6(7) . . . . ?
C32 Zr1 C29 C33 37.4(6) . . . . ?
Ir1 Zr1 C29 C33 -10.2(7) . . . . ?
Ir2 Zr1 C29 C33 127.6(6) . . . . ?
C28 Zr1 C29 C21 -26.0(6) . . . . ?
C24 Zr1 C29 C21 0.7(5) . . . . ?
C25 Zr1 C29 C21 28.7(6) . . . . ?
C33 Zr1 C29 C21 123.9(9) . . . . ?
C30 Zr1 C29 C21 -123.3(9) . . . . ?
C27 Zr1 C29 C21 -14.2(7) . . . . ?
C26 Zr1 C29 C21 18.0(7) . . . . ?
C31 Zr1 C29 C21 -160.5(8) . . . . ?
C32 Zr1 C29 C21 161.3(8) . . . . ?
Ir1 Zr1 C29 C21 113.7(6) . . . . ?
Ir2 Zr1 C29 C21 -108.5(6) . . . . ?
C33 C29 C30 C31 2.4(11) . . . . ?
C21 C29 C30 C31 164.6(9) . . . . ?
Zr1 C29 C30 C31 70.6(7) . . . . ?
C33 C29 C30 Zr1 -68.2(7) . . . . ?
C21 C29 C30 Zr1 94.0(9) . . . . ?
C28 Zr1 C30 C29 -76.9(6) . . . . ?
C24 Zr1 C30 C29 -44.6(6) . . . . ?
C25 Zr1 C30 C29 -28.1(6) . . . . ?
C33 Zr1 C30 C29 38.3(6) . . . . ?
C27 Zr1 C30 C29 -82.9(6) . . . . ?
C26 Zr1 C30 C29 -51.1(7) . . . . ?
C31 Zr1 C30 C29 114.1(9) . . . . ?
C32 Zr1 C30 C29 78.6(7) . . . . ?
Ir1 Zr1 C30 C29 84.9(6) . . . . ?
Ir2 Zr1 C30 C29 -167.7(6) . . . . ?
C29 Zr1 C30 C31 -114.1(9) . . . . ?
C28 Zr1 C30 C31 169.0(6) . . . . ?
C24 Zr1 C30 C31 -158.7(7) . . . . ?
C25 Zr1 C30 C31 -142.2(6) . . . . ?
C33 Zr1 C30 C31 -75.8(6) . . . . ?
C27 Zr1 C30 C31 163.0(6) . . . . ?
C26 Zr1 C30 C31 -165.2(6) . . . . ?
C32 Zr1 C30 C31 -35.5(6) . . . . ?
Ir1 Zr1 C30 C31 -29.2(7) . . . . ?
Ir2 Zr1 C30 C31 78.2(6) . . . . ?
C29 C30 C31 C32 -0.5(11) . . . . ?
Zr1 C30 C31 C32 66.5(7) . . . . ?
C29 C30 C31 Zr1 -66.9(7) . . . . ?
C29 Zr1 C31 C32 -77.5(7) . . . . ?
C28 Zr1 C31 C32 -127.0(7) . . . . ?
C24 Zr1 C31 C32 -93.5(7) . . . . ?
C25 Zr1 C31 C32 -66.0(8) . . . . ?
C33 Zr1 C31 C32 -36.2(6) . . . . ?
C30 Zr1 C31 C32 -115.0(9) . . . . ?
C27 Zr1 C31 C32 -142.0(7) . . . . ?
C26 Zr1 C31 C32 -81.5(11) . . . . ?
Ir1 Zr1 C31 C32 44.5(7) . . . . ?
Ir2 Zr1 C31 C32 143.5(7) . . . . ?
C29 Zr1 C31 C30 37.5(6) . . . . ?
C28 Zr1 C31 C30 -12.0(7) . . . . ?
C24 Zr1 C31 C30 21.5(7) . . . . ?
C25 Zr1 C31 C30 49.0(8) . . . . ?
C33 Zr1 C31 C30 78.8(6) . . . . ?
C27 Zr1 C31 C30 -27.0(9) . . . . ?
C26 Zr1 C31 C30 33.5(12) . . . . ?
C32 Zr1 C31 C30 115.0(9) . . . . ?
Ir1 Zr1 C31 C30 159.6(5) . . . . ?
Ir2 Zr1 C31 C30 -101.5(6) . . . . ?
C30 C31 C32 C33 -1.7(11) . . . . ?
Zr1 C31 C32 C33 61.4(7) . . . . ?
C30 C31 C32 Zr1 -63.0(7) . . . . ?
C29 Zr1 C32 C31 78.7(7) . . . . ?
C28 Zr1 C32 C31 69.6(8) . . . . ?
C24 Zr1 C32 C31 95.3(7) . . . . ?
C25 Zr1 C32 C31 129.3(7) . . . . ?
C33 Zr1 C32 C31 117.2(10) . . . . ?
C30 Zr1 C32 C31 37.7(6) . . . . ?
C27 Zr1 C32 C31 90.7(11) . . . . ?
C26 Zr1 C32 C31 145.5(7) . . . . ?
Ir1 Zr1 C32 C31 -138.0(7) . . . . ?
Ir2 Zr1 C32 C31 -39.2(7) . . . . ?
C29 Zr1 C32 C33 -38.5(6) . . . . ?
C28 Zr1 C32 C33 -47.5(8) . . . . ?
C24 Zr1 C32 C33 -21.9(7) . . . . ?
C25 Zr1 C32 C33 12.2(7) . . . . ?
C30 Zr1 C32 C33 -79.5(7) . . . . ?
C27 Zr1 C32 C33 -26.5(13) . . . . ?
C26 Zr1 C32 C33 28.4(9) . . . . ?
C31 Zr1 C32 C33 -117.2(10) . . . . ?
Ir1 Zr1 C32 C33 104.8(6) . . . . ?
Ir2 Zr1 C32 C33 -156.3(6) . . . . ?
C30 C29 C33 C32 -3.4(11) . . . . ?
C21 C29 C33 C32 -165.5(9) . . . . ?
Zr1 C29 C33 C32 -72.2(7) . . . . ?
C30 C29 C33 Zr1 68.8(7) . . . . ?
C21 C29 C33 Zr1 -93.3(9) . . . . ?
C31 C32 C33 C29 3.2(12) . . . . ?
Zr1 C32 C33 C29 68.1(7) . . . . ?
C31 C32 C33 Zr1 -64.9(8) . . . . ?
C28 Zr1 C33 C29 30.4(7) . . . . ?
C24 Zr1 C33 C29 45.2(6) . . . . ?
C25 Zr1 C33 C29 78.3(6) . . . . ?
C30 Zr1 C33 C29 -37.9(6) . . . . ?
C27 Zr1 C33 C29 55.0(8) . . . . ?
C26 Zr1 C33 C29 85.6(6) . . . . ?
C31 Zr1 C33 C29 -78.5(7) . . . . ?
C32 Zr1 C33 C29 -113.1(9) . . . . ?
Ir1 Zr1 C33 C29 171.8(6) . . . . ?
Ir2 Zr1 C33 C29 -78.9(7) . . . . ?
C29 Zr1 C33 C32 113.1(9) . . . . ?
C28 Zr1 C33 C32 143.5(6) . . . . ?
C24 Zr1 C33 C32 158.3(7) . . . . ?
C25 Zr1 C33 C32 -168.6(7) . . . . ?
C30 Zr1 C33 C32 75.2(7) . . . . ?
C27 Zr1 C33 C32 168.1(6) . . . . ?
C26 Zr1 C33 C32 -161.3(6) . . . . ?
C31 Zr1 C33 C32 34.6(6) . . . . ?
Ir1 Zr1 C33 C32 -75.1(6) . . . . ?
Ir2 Zr1 C33 C32 34.2(8) . . . . ?
C42 C34 C37 C38 -78.8(11) . . . . ?
C35 C34 C37 C38 160.9(9) . . . . ?
C36 C34 C37 C38 39.1(13) . . . . ?
C42 C34 C37 C41 78.1(11) . . . . ?
C35 C34 C37 C41 -42.2(13) . . . . ?
C36 C34 C37 C41 -164.0(10) . . . . ?
C42 C34 C37 Zr2 -0.3(8) . . . . ?
C35 C34 C37 Zr2 -120.6(8) . . . . ?
C36 C34 C37 Zr2 117.6(8) . . . . ?
C41 Zr2 C37 C38 -113.3(9) . . . . ?
C42 Zr2 C37 C38 123.6(7) . . . . ?
C43 Zr2 C37 C38 151.4(7) . . . . ?
C46 Zr2 C37 C38 96.5(6) . . . . ?
C40 Zr2 C37 C38 -76.8(7) . . . . ?
C39 Zr2 C37 C38 -37.8(6) . . . . ?
C45 Zr2 C37 C38 107.9(6) . . . . ?
C44 Zr2 C37 C38 139.9(6) . . . . ?
Ir2 Zr2 C37 C38 12.2(7) . . . . ?
Ir1 Zr2 C37 C38 -124.6(5) . . . . ?
C38 Zr2 C37 C41 113.3(9) . . . . ?
C42 Zr2 C37 C41 -123.2(7) . . . . ?
C43 Zr2 C37 C41 -95.4(6) . . . . ?
C46 Zr2 C37 C41 -150.2(6) . . . . ?
C40 Zr2 C37 C41 36.4(6) . . . . ?
C39 Zr2 C37 C41 75.4(6) . . . . ?
C45 Zr2 C37 C41 -138.8(6) . . . . ?
C44 Zr2 C37 C41 -106.9(6) . . . . ?
Ir2 Zr2 C37 C41 125.5(5) . . . . ?
Ir1 Zr2 C37 C41 -11.3(7) . . . . ?
C38 Zr2 C37 C34 -123.4(9) . . . . ?
C41 Zr2 C37 C34 123.4(9) . . . . ?
C42 Zr2 C37 C34 0.2(6) . . . . ?
C43 Zr2 C37 C34 28.0(6) . . . . ?
C46 Zr2 C37 C34 -26.8(6) . . . . ?
C40 Zr2 C37 C34 159.8(8) . . . . ?
C39 Zr2 C37 C34 -161.2(8) . . . . ?
C45 Zr2 C37 C34 -15.4(7) . . . . ?
C44 Zr2 C37 C34 16.5(7) . . . . ?
Ir2 Zr2 C37 C34 -111.1(6) . . . . ?
Ir1 Zr2 C37 C34 112.1(6) . . . . ?
C41 C37 C38 C39 4.0(10) . . . . ?
C34 C37 C38 C39 164.3(9) . . . . ?
Zr2 C37 C38 C39 71.6(6) . . . . ?
C41 C37 C38 Zr2 -67.6(6) . . . . ?
C34 C37 C38 Zr2 92.7(9) . . . . ?
C41 Zr2 C38 C37 38.1(6) . . . . ?
C42 Zr2 C38 C37 -45.2(6) . . . . ?
C43 Zr2 C38 C37 -29.0(7) . . . . ?
C46 Zr2 C38 C37 -77.7(6) . . . . ?
C40 Zr2 C38 C37 77.5(6) . . . . ?
C39 Zr2 C38 C37 113.2(9) . . . . ?
C45 Zr2 C38 C37 -84.1(7) . . . . ?
C44 Zr2 C38 C37 -52.7(8) . . . . ?
Ir2 Zr2 C38 C37 -169.8(6) . . . . ?
Ir1 Zr2 C38 C37 83.0(7) . . . . ?
C37 Zr2 C38 C39 -113.2(9) . . . . ?
C41 Zr2 C38 C39 -75.1(6) . . . . ?
C42 Zr2 C38 C39 -158.4(6) . . . . ?
C43 Zr2 C38 C39 -142.2(6) . . . . ?
C46 Zr2 C38 C39 169.1(6) . . . . ?
C40 Zr2 C38 C39 -35.7(5) . . . . ?
C45 Zr2 C38 C39 162.7(5) . . . . ?
C44 Zr2 C38 C39 -165.9(5) . . . . ?
Ir2 Zr2 C38 C39 77.0(5) . . . . ?
Ir1 Zr2 C38 C39 -30.2(7) . . . . ?
C37 C38 C39 C40 -3.0(11) . . . . ?
Zr2 C38 C39 C40 65.0(7) . . . . ?
C37 C38 C39 Zr2 -68.0(6) . . . . ?
C37 Zr2 C39 C40 -77.4(6) . . . . ?
C38 Zr2 C39 C40 -115.5(8) . . . . ?
C41 Zr2 C39 C40 -36.0(6) . . . . ?
C42 Zr2 C39 C40 -93.4(6) . . . . ?
C43 Zr2 C39 C40 -65.7(7) . . . . ?
C46 Zr2 C39 C40 -127.3(6) . . . . ?
C45 Zr2 C39 C40 -142.8(6) . . . . ?
C44 Zr2 C39 C40 -83.6(11) . . . . ?
Ir2 Zr2 C39 C40 142.4(6) . . . . ?
Ir1 Zr2 C39 C40 43.5(6) . . . . ?
C37 Zr2 C39 C38 38.1(5) . . . . ?
C41 Zr2 C39 C38 79.5(6) . . . . ?
C42 Zr2 C39 C38 22.0(6) . . . . ?
C43 Zr2 C39 C38 49.7(7) . . . . ?
C46 Zr2 C39 C38 -11.9(6) . . . . ?
C40 Zr2 C39 C38 115.5(8) . . . . ?
C45 Zr2 C39 C38 -27.4(8) . . . . ?
C44 Zr2 C39 C38 31.9(12) . . . . ?
Ir2 Zr2 C39 C38 -102.1(5) . . . . ?
Ir1 Zr2 C39 C38 158.9(5) . . . . ?
C38 C39 C40 C41 0.8(11) . . . . ?
Zr2 C39 C40 C41 62.6(7) . . . . ?
C38 C39 C40 Zr2 -61.8(7) . . . . ?
C37 Zr2 C40 C41 -38.1(5) . . . . ?
C38 Zr2 C40 C41 -79.3(6) . . . . ?
C42 Zr2 C40 C41 -20.5(6) . . . . ?
C43 Zr2 C40 C41 13.8(6) . . . . ?
C46 Zr2 C40 C41 -46.5(7) . . . . ?
C39 Zr2 C40 C41 -116.6(9) . . . . ?
C45 Zr2 C40 C41 -25.2(12) . . . . ?
C44 Zr2 C40 C41 28.7(8) . . . . ?
Ir2 Zr2 C40 C41 -156.5(5) . . . . ?
Ir1 Zr2 C40 C41 104.5(5) . . . . ?
C37 Zr2 C40 C39 78.5(6) . . . . ?
C38 Zr2 C40 C39 37.3(5) . . . . ?
C41 Zr2 C40 C39 116.6(9) . . . . ?
C42 Zr2 C40 C39 96.1(6) . . . . ?
C43 Zr2 C40 C39 130.4(6) . . . . ?
C46 Zr2 C40 C39 70.1(7) . . . . ?
C45 Zr2 C40 C39 91.4(11) . . . . ?
C44 Zr2 C40 C39 145.3(6) . . . . ?
Ir2 Zr2 C40 C39 -39.9(6) . . . . ?
Ir1 Zr2 C40 C39 -138.9(6) . . . . ?
C39 C40 C41 C37 1.7(11) . . . . ?
Zr2 C40 C41 C37 67.5(7) . . . . ?
C39 C40 C41 Zr2 -65.8(7) . . . . ?
C38 C37 C41 C40 -3.5(11) . . . . ?
C34 C37 C41 C40 -163.8(9) . . . . ?
Zr2 C37 C41 C40 -71.1(7) . . . . ?
C38 C37 C41 Zr2 67.6(6) . . . . ?
C34 C37 C41 Zr2 -92.7(9) . . . . ?
C37 Zr2 C41 C40 114.3(8) . . . . ?
C38 Zr2 C41 C40 76.4(6) . . . . ?
C42 Zr2 C41 C40 159.8(6) . . . . ?
C43 Zr2 C41 C40 -167.1(6) . . . . ?
C46 Zr2 C41 C40 144.5(6) . . . . ?
C39 Zr2 C41 C40 35.6(6) . . . . ?
C45 Zr2 C41 C40 168.7(6) . . . . ?
C44 Zr2 C41 C40 -161.0(6) . . . . ?
Ir2 Zr2 C41 C40 33.3(7) . . . . ?
Ir1 Zr2 C41 C40 -75.0(6) . . . . ?
C38 Zr2 C41 C37 -37.9(6) . . . . ?
C42 Zr2 C41 C37 45.5(6) . . . . ?
C43 Zr2 C41 C37 78.6(6) . . . . ?
C46 Zr2 C41 C37 30.2(7) . . . . ?
C40 Zr2 C41 C37 -114.3(8) . . . . ?
C39 Zr2 C41 C37 -78.7(6) . . . . ?
C45 Zr2 C41 C37 54.4(7) . . . . ?
C44 Zr2 C41 C37 84.7(6) . . . . ?
Ir2 Zr2 C41 C37 -81.0(7) . . . . ?
Ir1 Zr2 C41 C37 170.8(6) . . . . ?
C37 C34 C42 C46 78.4(11) . . . . ?
C35 C34 C42 C46 -161.6(10) . . . . ?
C36 C34 C42 C46 -39.6(13) . . . . ?
C37 C34 C42 C43 -76.9(11) . . . . ?
C35 C34 C42 C43 43.0(14) . . . . ?
C36 C34 C42 C43 165.1(9) . . . . ?
C37 C34 C42 Zr2 0.3(8) . . . . ?
C35 C34 C42 Zr2 120.2(9) . . . . ?
C36 C34 C42 Zr2 -117.7(8) . . . . ?
C37 Zr2 C42 C46 -124.3(7) . . . . ?
C38 Zr2 C42 C46 -97.0(6) . . . . ?
C41 Zr2 C42 C46 -151.8(6) . . . . ?
C43 Zr2 C42 C46 112.5(9) . . . . ?
C40 Zr2 C42 C46 -141.1(6) . . . . ?
C39 Zr2 C42 C46 -108.8(6) . . . . ?
C45 Zr2 C42 C46 36.8(6) . . . . ?
C44 Zr2 C42 C46 75.6(7) . . . . ?
Ir2 Zr2 C42 C46 -13.6(7) . . . . ?
Ir1 Zr2 C42 C46 123.7(5) . . . . ?
C37 Zr2 C42 C43 123.2(8) . . . . ?
C38 Zr2 C42 C43 150.5(7) . . . . ?
C41 Zr2 C42 C43 95.6(7) . . . . ?
C46 Zr2 C42 C43 -112.5(9) . . . . ?
C40 Zr2 C42 C43 106.4(7) . . . . ?
C39 Zr2 C42 C43 138.6(7) . . . . ?
C45 Zr2 C42 C43 -75.7(7) . . . . ?
C44 Zr2 C42 C43 -36.9(6) . . . . ?
Ir2 Zr2 C42 C43 -126.1(6) . . . . ?
Ir1 Zr2 C42 C43 11.1(8) . . . . ?
C37 Zr2 C42 C34 -0.2(6) . . . . ?
C38 Zr2 C42 C34 27.1(6) . . . . ?
C41 Zr2 C42 C34 -27.8(6) . . . . ?
C43 Zr2 C42 C34 -123.4(10) . . . . ?
C46 Zr2 C42 C34 124.0(9) . . . . ?
C40 Zr2 C42 C34 -17.0(7) . . . . ?
C39 Zr2 C42 C34 15.2(7) . . . . ?
C45 Zr2 C42 C34 160.9(8) . . . . ?
C44 Zr2 C42 C34 -160.3(8) . . . . ?
Ir2 Zr2 C42 C34 110.5(6) . . . . ?
Ir1 Zr2 C42 C34 -112.3(6) . . . . ?
C46 C42 C43 C44 3.8(11) . . . . ?
C34 C42 C43 C44 163.1(9) . . . . ?
Zr2 C42 C43 C44 71.8(7) . . . . ?
C46 C42 C43 Zr2 -67.9(7) . . . . ?
C34 C42 C43 Zr2 91.3(9) . . . . ?
C37 Zr2 C43 C44 -158.2(7) . . . . ?
C38 Zr2 C43 C44 -142.7(6) . . . . ?
C41 Zr2 C43 C44 169.0(6) . . . . ?
C42 Zr2 C43 C44 -112.8(9) . . . . ?
C46 Zr2 C43 C44 -74.7(7) . . . . ?
C40 Zr2 C43 C44 161.8(6) . . . . ?
C39 Zr2 C43 C44 -167.7(6) . . . . ?
C45 Zr2 C43 C44 -34.8(6) . . . . ?
Ir2 Zr2 C43 C44 -31.7(7) . . . . ?
Ir1 Zr2 C43 C44 76.3(6) . . . . ?
C37 Zr2 C43 C42 -45.4(7) . . . . ?
C38 Zr2 C43 C42 -29.9(7) . . . . ?
C41 Zr2 C43 C42 -78.2(6) . . . . ?
C46 Zr2 C43 C42 38.1(6) . . . . ?
C40 Zr2 C43 C42 -85.4(7) . . . . ?
C39 Zr2 C43 C42 -54.9(8) . . . . ?
C45 Zr2 C43 C42 78.1(7) . . . . ?
C44 Zr2 C43 C42 112.8(9) . . . . ?
Ir2 Zr2 C43 C42 81.1(7) . . . . ?
Ir1 Zr2 C43 C42 -170.9(6) . . . . ?
C42 C43 C44 C45 -3.3(12) . . . . ?
Zr2 C43 C44 C45 64.8(7) . . . . ?
C42 C43 C44 Zr2 -68.2(7) . . . . ?
C37 Zr2 C44 C43 22.1(7) . . . . ?
C38 Zr2 C44 C43 48.5(7) . . . . ?
C41 Zr2 C44 C43 -11.8(7) . . . . ?
C42 Zr2 C44 C43 39.2(6) . . . . ?
C46 Zr2 C44 C43 80.7(6) . . . . ?
C40 Zr2 C44 C43 -27.4(8) . . . . ?
C39 Zr2 C44 C43 27.3(12) . . . . ?
C45 Zr2 C44 C43 117.9(9) . . . . ?
Ir2 Zr2 C44 C43 157.8(5) . . . . ?
Ir1 Zr2 C44 C43 -103.1(6) . . . . ?
C37 Zr2 C44 C45 -95.8(6) . . . . ?
C38 Zr2 C44 C45 -69.4(7) . . . . ?
C41 Zr2 C44 C45 -129.7(6) . . . . ?
C42 Zr2 C44 C45 -78.7(6) . . . . ?
C43 Zr2 C44 C45 -117.9(9) . . . . ?
C46 Zr2 C44 C45 -37.2(6) . . . . ?
C40 Zr2 C44 C45 -145.3(6) . . . . ?
C39 Zr2 C44 C45 -90.6(11) . . . . ?
Ir2 Zr2 C44 C45 39.9(6) . . . . ?
Ir1 Zr2 C44 C45 139.0(6) . . . . ?
C43 C44 C45 C46 1.5(12) . . . . ?
Zr2 C44 C45 C46 63.5(7) . . . . ?
C43 C44 C45 Zr2 -62.0(7) . . . . ?
C37 Zr2 C45 C44 93.5(6) . . . . ?
C38 Zr2 C45 C44 127.3(6) . . . . ?
C41 Zr2 C45 C44 66.3(7) . . . . ?
C42 Zr2 C45 C44 77.2(6) . . . . ?
C43 Zr2 C45 C44 35.3(6) . . . . ?
C46 Zr2 C45 C44 115.1(9) . . . . ?
C40 Zr2 C45 C44 82.8(11) . . . . ?
C39 Zr2 C45 C44 142.8(6) . . . . ?
Ir2 Zr2 C45 C44 -142.6(6) . . . . ?
Ir1 Zr2 C45 C44 -43.5(6) . . . . ?
C37 Zr2 C45 C46 -21.6(7) . . . . ?
C38 Zr2 C45 C46 12.2(7) . . . . ?
C41 Zr2 C45 C46 -48.8(7) . . . . ?
C42 Zr2 C45 C46 -38.0(6) . . . . ?
C43 Zr2 C45 C46 -79.8(6) . . . . ?
C40 Zr2 C45 C46 -32.3(12) . . . . ?
C39 Zr2 C45 C46 27.7(9) . . . . ?
C44 Zr2 C45 C46 -115.1(9) . . . . ?
Ir2 Zr2 C45 C46 102.3(6) . . . . ?
Ir1 Zr2 C45 C46 -158.6(5) . . . . ?
C44 C45 C46 C42 1.0(11) . . . . ?
Zr2 C45 C46 C42 67.2(7) . . . . ?
C44 C45 C46 Zr2 -66.2(7) . . . . ?
C43 C42 C46 C45 -3.0(11) . . . . ?
C34 C42 C46 C45 -162.0(9) . . . . ?
Zr2 C42 C46 C45 -70.4(7) . . . . ?
C43 C42 C46 Zr2 67.5(7) . . . . ?
C34 C42 C46 Zr2 -91.6(9) . . . . ?
C37 Zr2 C46 C45 158.8(7) . . . . ?
C38 Zr2 C46 C45 -168.7(6) . . . . ?
C41 Zr2 C46 C45 142.6(6) . . . . ?
C42 Zr2 C46 C45 114.1(9) . . . . ?
C43 Zr2 C46 C45 75.4(7) . . . . ?
C40 Zr2 C46 C45 165.6(6) . . . . ?
C39 Zr2 C46 C45 -162.4(6) . . . . ?
C44 Zr2 C46 C45 36.0(6) . . . . ?
Ir2 Zr2 C46 C45 -77.1(6) . . . . ?
Ir1 Zr2 C46 C45 30.4(7) . . . . ?
C37 Zr2 C46 C42 44.7(6) . . . . ?
C38 Zr2 C46 C42 77.2(6) . . . . ?
C41 Zr2 C46 C42 28.5(6) . . . . ?
C43 Zr2 C46 C42 -38.7(6) . . . . ?
C40 Zr2 C46 C42 51.5(7) . . . . ?
C39 Zr2 C46 C42 83.5(6) . . . . ?
C45 Zr2 C46 C42 -114.1(9) . . . . ?
C44 Zr2 C46 C42 -78.1(6) . . . . ?
Ir2 Zr2 C46 C42 168.8(6) . . . . ?
Ir1 Zr2 C46 C42 -83.7(6) . . . . ?
C52 C47 C48 C49 0(3) . . . . ?
C47 C48 C49 C50 0(3) . . . . ?
C48 C49 C50 C51 2(3) . . . . ?
C49 C50 C51 C52 -3(3) . . . . ?
C48 C47 C52 C51 -1(3) . . . . ?
C50 C51 C52 C47 2(3) . . . . ?
